data_7208909
loop_
_publ_author_name
'Hu, Feilong'
'Zou, Huahong'
'Zhao, Xuebo'
'Mi, Yan'
'Luo, Caili'
'Wang, Yunxiao'

_publ_section_title
;
 Second ligands-assisted structural variation of entangled coordination
 polymers with polycatenated or polythreaded features
;
_journal_issue 6
_journal_name_full CrystEngComm
_journal_page_first 1068
_journal_paper_doi 10.1039/c2ce26165k
_journal_volume 15
_journal_year 2013
_chemical_formula_sum 'C118 H103 Cu5 N12 O37'
_chemical_formula_weight 2598.82
_chemical_name_systematic
;
?
;
_space_group_IT_number 2
_symmetry_cell_setting triclinic
_symmetry_space_group_name_Hall '-P 1'
_symmetry_space_group_name_H-M 'P -1'
_atom_sites_solution_hydrogens geom
_atom_sites_solution_primary direct
_atom_sites_solution_secondary difmap
_audit_creation_method SHELXL-97
_cell_angle_alpha 64.059(15)
_cell_angle_beta 71.167(15)
_cell_angle_gamma 76.371(15)
_cell_formula_units_Z 1
_cell_length_a 14.858(18)
_cell_length_b 15.017(18)
_cell_length_c 15.900(18)
_cell_measurement_temperature 293(2)
_cell_volume 3001(6)
_computing_cell_refinement 'Bruker SMART'
_computing_data_collection 'Bruker SMART'
_computing_data_reduction 'Bruker SHELXTL'
_computing_molecular_graphics 'Bruker SHELXTL'
_computing_publication_material 'Bruker SHELXTL'
_computing_structure_refinement 'SHELXL-97 (Sheldrick, 1997)'
_computing_structure_solution 'SHELXS-97 (Sheldrick, 1990)'
_diffrn_ambient_temperature 293(2)
_diffrn_measured_fraction_theta_full 0.979
_diffrn_measured_fraction_theta_max 0.979
_diffrn_measurement_device_type 'CCD area detector'
_diffrn_measurement_method 'phi and omega scans'
_diffrn_radiation_monochromator graphite
_diffrn_radiation_source 'fine-focus sealed tube'
_diffrn_radiation_type MoK\a
_diffrn_radiation_wavelength 0.71073
_diffrn_reflns_av_R_equivalents 0.0384
_diffrn_reflns_av_sigmaI/netI 0.0817
_diffrn_reflns_limit_h_max 17
_diffrn_reflns_limit_h_min -17
_diffrn_reflns_limit_k_max 14
_diffrn_reflns_limit_k_min -17
_diffrn_reflns_limit_l_max 18
_diffrn_reflns_limit_l_min -18
_diffrn_reflns_number 16864
_diffrn_reflns_theta_full 25.01
_diffrn_reflns_theta_max 25.01
_diffrn_reflns_theta_min 1.46
_exptl_absorpt_coefficient_mu 0.958
_exptl_absorpt_correction_T_max 0.8314
_exptl_absorpt_correction_T_min 0.8241
_exptl_absorpt_correction_type multi-scan
_exptl_absorpt_process_details sadabs
_exptl_crystal_colour blue
_exptl_crystal_density_diffrn 1.438
_exptl_crystal_density_method 'not measured'
_exptl_crystal_description block
_exptl_crystal_F_000 1336
_exptl_crystal_size_max 0.21
_exptl_crystal_size_mid 0.20
_exptl_crystal_size_min 0.20
_refine_diff_density_max 0.783
_refine_diff_density_min -0.981
_refine_diff_density_rms 0.091
_refine_ls_extinction_method none
_refine_ls_goodness_of_fit_ref 1.005
_refine_ls_hydrogen_treatment constr
_refine_ls_matrix_type full
_refine_ls_number_parameters 901
_refine_ls_number_reflns 10361
_refine_ls_number_restraints 0
_refine_ls_restrained_S_all 1.005
_refine_ls_R_factor_all 0.1137
_refine_ls_R_factor_gt 0.0666
_refine_ls_shift/su_max 0.000
_refine_ls_shift/su_mean 0.000
_refine_ls_structure_factor_coef Fsqd
_refine_ls_weighting_details 'calc w=1/[\s^2^(Fo^2^)+(0.1230P)^2^+0.0000P] where P=(Fo^2^+2Fc^2^)/3'
_refine_ls_weighting_scheme calc
_refine_ls_wR_factor_gt 0.1803
_refine_ls_wR_factor_ref 0.2146
_reflns_number_gt 6285
_reflns_number_total 10361
_reflns_threshold_expression >2sigma(I)
_cod_data_source_file c2ce26165k.txt
_cod_data_source_block 3
_cod_original_sg_symbol_H-M P-1
_cod_database_code 7208909

loop_
_symmetry_equiv_pos_as_xyz
'x, y, z'
'-x, -y, -z'

loop_
_atom_site_label
_atom_site_type_symbol
_atom_site_fract_x
_atom_site_fract_y
_atom_site_fract_z
_atom_site_U_iso_or_equiv
_atom_site_adp_type
_atom_site_occupancy
_atom_site_symmetry_multiplicity
_atom_site_calc_flag
_atom_site_refinement_flags
_atom_site_disorder_assembly
_atom_site_disorder_group
Cu1 Cu 0.60243(6) 1.14895(5) -0.06917(5) 0.0451(2) Uani 1 1 d . . .
Cu2 Cu 0.67990(4) 0.68132(5) 0.67635(5) 0.0368(2) Uani 1 1 d . A .
Cu3 Cu 0.99024(12) -0.01223(13) 0.53444(11) 0.0478(5) Uani 0.50 1 d P . .
N1 N 0.5622(3) 1.2788(3) -0.0439(3) 0.0371(11) Uani 1 1 d . . .
N2 N 0.6150(4) 1.0761(3) 0.0709(3) 0.0444(12) Uani 1 1 d . . .
N3 N 0.6586(3) 0.7780(3) 0.5445(3) 0.0373(11) Uani 1 1 d . . .
N4 N 0.7271(3) 0.5619(3) 0.6289(3) 0.0368(11) Uani 1 1 d . A .
O1 O 0.7427(2) 0.5963(3) 0.7920(3) 0.0399(9) Uani 1 1 d . A .
O2 O 0.8261(2) 0.6936(3) 0.6554(3) 0.0368(9) Uani 1 1 d . A .
O3 O 1.1465(2) 0.4730(3) 0.8904(3) 0.0529(12) Uani 1 1 d . . .
O4 O 0.5497(2) 0.6322(3) 0.7369(3) 0.0380(9) Uani 1 1 d . . .
O5 O 0.4561(3) 0.7685(3) 0.7498(4) 0.0656(13) Uani 1 1 d . . .
O6 O 1.4554(3) 1.1377(3) -0.0514(3) 0.0476(10) Uani 1 1 d . . .
O7 O 1.5457(3) 1.2188(3) -0.1936(3) 0.0514(11) Uani 1 1 d . . .
O8 O 1.1486(3) 1.3321(4) -0.3059(3) 0.0729(15) Uani 1 1 d . . .
O9 O 0.8244(4) 1.0442(4) -0.1357(5) 0.0898(18) Uani 1 1 d . . .
O10 O 0.7379(3) 1.1841(3) -0.1326(3) 0.0500(10) Uani 1 1 d . . .
O11 O 0.6423(3) 1.0162(3) -0.0913(3) 0.0523(11) Uani 1 1 d . . .
H11B H 0.7008 1.0050 -0.1049 0.063 Uiso 1 1 d R . .
H11C H 0.6311 0.9580 -0.0412 0.063 Uiso 1 1 d R . .
O18 O 0.6547(4) 0.1389(4) 0.3959(4) 0.105(2) Uani 1 1 d . . .
H18B H 0.6206 0.0911 0.4213 0.126 Uiso 1 1 d R . .
H18A H 0.7150 0.1294 0.3750 0.126 Uiso 1 1 d R . .
O20 O 0.3326(4) -0.0003(4) 0.4150(3) 0.0775(15) Uani 1 1 d . . .
H20B H 0.3882 0.0154 0.4029 0.093 Uiso 1 1 d R . .
H20A H 0.2764 0.0168 0.4432 0.093 Uiso 1 1 d R . .
O19 O 0.3380(7) 0.8859(7) 0.3064(7) 0.198(4) Uani 1 1 d . . .
H19A H 0.3388 0.9313 0.3244 0.238 Uiso 1 1 d R . .
H19B H 0.3464 0.9065 0.2457 0.238 Uiso 1 1 d R . .
O21 O 0.6328(3) 0.8017(3) 0.7236(3) 0.0429(9) Uani 1 1 d . . .
H21B H 0.5601 0.8097 0.7184 0.052 Uiso 1 1 d R . .
H21C H 0.6389 0.8548 0.6766 0.052 Uiso 1 1 d R . .
C1 C 0.8212(3) 0.6295(4) 0.7394(4) 0.0327(12) Uani 1 1 d . . .
C2 C 0.9081(3) 0.5902(4) 0.7781(4) 0.0346(12) Uani 1 1 d . . .
C3 C 0.9029(4) 0.5167(4) 0.8692(4) 0.0420(14) Uani 1 1 d . . .
H3 H 0.8450 0.4916 0.9072 0.050 Uiso 1 1 calc R . .
C4 C 0.9841(4) 0.4800(5) 0.9043(4) 0.0451(15) Uani 1 1 d . . .
H4 H 0.9803 0.4303 0.9659 0.054 Uiso 1 1 calc R . .
C5 C 1.0688(4) 0.5156(4) 0.8498(4) 0.0417(14) Uani 1 1 d . . .
C6 C 1.0752(4) 0.5883(5) 0.7589(5) 0.0521(17) Uani 1 1 d . . .
H6 H 1.1333 0.6128 0.7210 0.063 Uiso 1 1 calc R . .
C7 C 0.9947(4) 0.6245(5) 0.7241(4) 0.0471(15) Uani 1 1 d . . .
H7 H 0.9992 0.6737 0.6621 0.056 Uiso 1 1 calc R . .
C8 C 1.2230(4) 0.5259(5) 0.8581(4) 0.0430(14) Uani 1 1 d . . .
C9 C 1.3130(4) 0.4808(5) 0.8303(5) 0.0519(16) Uani 1 1 d . . .
H9 H 1.3202 0.4171 0.8315 0.062 Uiso 1 1 calc R . .
C10 C 1.3916(4) 0.5291(5) 0.8010(5) 0.0488(16) Uani 1 1 d . . .
H10 H 1.4520 0.4972 0.7833 0.059 Uiso 1 1 calc R . .
C11 C 1.3835(3) 0.6235(4) 0.7970(4) 0.0368(13) Uani 1 1 d . . .
C12 C 1.2935(4) 0.6680(5) 0.8273(4) 0.0475(15) Uani 1 1 d . . .
H12 H 1.2865 0.7310 0.8277 0.057 Uiso 1 1 calc R . .
C13 C 1.2139(4) 0.6188(5) 0.8569(5) 0.0539(17) Uani 1 1 d . . .
H13 H 1.1535 0.6496 0.8762 0.065 Uiso 1 1 calc R . .
C14 C 0.7184(4) 0.8446(4) 0.4844(4) 0.0439(14) Uani 1 1 d . . .
H14 H 0.7700 0.8467 0.5043 0.053 Uiso 1 1 calc R . .
C15 C 0.7093(4) 0.9102(4) 0.3953(4) 0.0461(15) Uani 1 1 d . . .
H15 H 0.7536 0.9559 0.3563 0.055 Uiso 1 1 calc R . .
C16 C 0.6348(4) 0.9092(4) 0.3626(4) 0.0393(13) Uani 1 1 d . . .
C17 C 0.5717(4) 0.8403(5) 0.4253(4) 0.0502(16) Uani 1 1 d . . .
H17 H 0.5196 0.8368 0.4069 0.060 Uiso 1 1 calc R . .
C18 C 0.5852(4) 0.7776(5) 0.5136(4) 0.0470(15) Uani 1 1 d . . .
H18 H 0.5413 0.7321 0.5547 0.056 Uiso 1 1 calc R . .
C19 C 0.6263(4) 0.9747(4) 0.2620(4) 0.0412(14) Uani 1 1 d . . .
C20 C 0.7011(5) 1.0190(5) 0.1913(4) 0.0553(17) Uani 1 1 d . . .
H20 H 0.7577 1.0166 0.2058 0.066 Uiso 1 1 calc R . .
C21 C 0.6929(5) 1.0674(5) 0.0978(5) 0.0598(18) Uani 1 1 d . . .
H21A H 0.7457 1.0961 0.0502 0.072 Uiso 1 1 calc R . .
C22 C 0.5422(5) 0.9851(5) 0.2362(4) 0.0532(16) Uani 1 1 d . . .
H22 H 0.4882 0.9581 0.2830 0.064 Uiso 1 1 calc R . .
C23 C 0.5396(5) 1.0358(5) 0.1406(5) 0.0552(17) Uani 1 1 d . . .
H23 H 0.4831 1.0421 0.1240 0.066 Uiso 1 1 calc R . .
C24 C 0.6228(4) 1.3456(5) -0.0762(5) 0.0598(19) Uani 1 1 d . . .
H24 H 0.6840 1.3331 -0.1120 0.072 Uiso 1 1 calc R . .
C25 C 0.6018(4) 1.4300(4) -0.0609(5) 0.0570(18) Uani 1 1 d . . .
H25 H 0.6482 1.4734 -0.0862 0.068 Uiso 1 1 calc R . .
C26 C 0.5123(3) 1.4536(4) -0.0079(4) 0.0288(11) Uani 1 1 d . . .
C27 C 0.4499(4) 1.3828(5) 0.0289(5) 0.0507(16) Uani 1 1 d . . .
H27 H 0.3891 1.3921 0.0672 0.061 Uiso 1 1 calc R . .
C28 C 0.4773(4) 1.2989(5) 0.0090(5) 0.0521(16) Uani 1 1 d . . .
H28 H 0.4333 1.2530 0.0345 0.063 Uiso 1 1 calc R . .
C29 C 0.8155(5) 1.1343(5) -0.1517(4) 0.0522(16) Uani 1 1 d . . .
C30 C 0.9045(5) 1.1861(5) -0.1938(4) 0.0540(17) Uani 1 1 d . . .
C31 C 0.9934(5) 1.1378(5) -0.2226(5) 0.0638(19) Uani 1 1 d . . .
H31 H 0.9979 1.0730 -0.2178 0.077 Uiso 1 1 calc R . .
C32 C 1.0741(5) 1.1843(6) -0.2580(5) 0.071(2) Uani 1 1 d . . .
H32 H 1.1333 1.1510 -0.2764 0.085 Uiso 1 1 calc R . .
C33 C 1.0679(5) 1.2797(6) -0.2663(5) 0.0595(18) Uani 1 1 d . . .
C34 C 0.9817(5) 1.3317(6) -0.2419(5) 0.0645(19) Uani 1 1 d . . .
H34 H 0.9777 1.3975 -0.2497 0.077 Uiso 1 1 calc R . .
C35 C 0.9017(5) 1.2833(5) -0.2054(5) 0.0602(18) Uani 1 1 d . . .
H35 H 0.8427 1.3174 -0.1877 0.072 Uiso 1 1 calc R . .
C36 C 1.2231(5) 1.2931(5) -0.2600(5) 0.0589(18) Uani 1 1 d . . .
C37 C 1.2126(5) 1.2326(5) -0.1651(5) 0.0633(19) Uani 1 1 d . . .
H37 H 1.1528 1.2132 -0.1262 0.076 Uiso 1 1 calc R . .
C38 C 1.2906(5) 1.2003(5) -0.1267(5) 0.0555(17) Uani 1 1 d . . .
H38 H 1.2828 1.1592 -0.0616 0.067 Uiso 1 1 calc R . .
C39 C 1.3792(5) 1.2270(4) -0.1818(4) 0.0476(15) Uani 1 1 d . . .
C40 C 1.3899(5) 1.2895(5) -0.2790(5) 0.0550(17) Uani 1 1 d . . .
H40 H 1.4498 1.3083 -0.3180 0.066 Uiso 1 1 calc R . .
C41 C 1.3109(5) 1.3236(5) -0.3174(5) 0.0597(18) Uani 1 1 d . . .
H41 H 1.3172 1.3670 -0.3818 0.072 Uiso 1 1 calc R . .
C42 C 1.4654(5) 1.1920(4) -0.1412(5) 0.0479(15) Uani 1 1 d . . .
C43 C 0.8061(4) 0.5624(5) 0.5583(4) 0.0509(16) Uani 1 1 d . . .
H43 H 0.8347 0.6212 0.5227 0.061 Uiso 1 1 calc R . .
C44 C 0.8476(5) 0.4818(5) 0.5350(5) 0.0552(17) Uani 1 1 d . . .
H44 H 0.9035 0.4866 0.4858 0.066 Uiso 1 1 calc R . .
C45 C 0.8065(4) 0.3931(4) 0.5843(5) 0.0489(16) Uani 1 1 d . . .
C46 C 0.7226(4) 0.3948(5) 0.6531(6) 0.066(2) Uani 1 1 d . . .
H46 H 0.6895 0.3388 0.6868 0.079 Uiso 1 1 calc R . .
N5 N 0.9446(8) 0.1430(9) 0.4970(9) 0.047(3) Uani 0.50 1 d P . 1
C51 C 0.8078(8) 0.2601(9) 0.5225(10) 0.050(3) Uani 0.50 1 d P A 1
H51 H 0.7439 0.2823 0.5222 0.060 Uiso 0.50 1 calc PR A 1
C48 C 0.858(4) 0.308(5) 0.548(3) 0.046(8) Uani 0.50 1 d P A 1
C52 C 0.8528(8) 0.1792(9) 0.4971(10) 0.053(3) Uani 0.50 1 d P A 1
H52 H 0.8178 0.1492 0.4795 0.063 Uiso 0.50 1 calc PR A 1
N5' N 0.9297(9) 0.1207(9) 0.5594(10) 0.048(3) Uani 0.50 1 d P . 2
C52' C 0.8342(9) 0.1352(10) 0.6056(11) 0.059(4) Uani 0.50 1 d P . 2
H52' H 0.7967 0.0834 0.6304 0.070 Uiso 0.50 1 calc PR . 2
C51' C 0.7933(9) 0.2214(10) 0.6161(11) 0.056(3) Uani 0.50 1 d P . 2
H51' H 0.7289 0.2267 0.6481 0.067 Uiso 0.50 1 calc PR . 2
C48' C 0.843(4) 0.301(5) 0.581(3) 0.047(8) Uani 0.50 1 d P . 2
C49 C 0.9475(4) 0.2778(4) 0.5428(4) 0.0464(15) Uani 1 1 d . . .
H49 H 0.9858 0.3133 0.5502 0.056 Uiso 1 1 calc R A 1
C50 C 0.9855(4) 0.1931(5) 0.5260(5) 0.0502(16) Uani 1 1 d . . .
H50 H 1.0464 0.1668 0.5355 0.060 Uiso 1 1 calc R B 1
C47 C 0.6869(4) 0.4794(5) 0.6726(5) 0.0548(17) Uani 1 1 d . . .
H47 H 0.6301 0.4774 0.7202 0.066 Uiso 1 1 calc R A .
C59 C 0.4698(4) 0.6796(4) 0.7588(4) 0.0372(13) Uani 1 1 d . . 1
O13 O 1.1469(10) -0.1013(10) 0.7291(10) 0.074(4) Uani 0.50 1 d P . 1
O12 O 1.099(3) -0.0226(17) 0.587(3) 0.053(7) Uani 0.50 1 d P . 1
C61 C 1.0887(13) -0.0768(12) 0.6768(15) 0.051(4) Uani 0.50 1 d P . 1
C62 C 0.994(7) -0.118(5) 0.727(4) 0.054(12) Uani 0.50 1 d P . 1
C63 C 0.9691(15) -0.1795(14) 0.8291(14) 0.060(5) Uani 0.50 1 d P . 1
C64 C 0.8809(13) -0.2189(13) 0.8741(13) 0.066(4) Uani 0.50 1 d P . 1
C65 C 0.8204(13) -0.1962(13) 0.8159(15) 0.059(4) Uani 0.50 1 d P . 1
C66 C 0.850(4) -0.136(4) 0.715(3) 0.060(12) Uani 0.50 1 d P . 1
H66 H 0.8956 -0.1910 0.7175 0.072 Uiso 0.50 1 calc PR . 1
N6 N 0.9329(10) -0.0999(9) 0.6778(11) 0.046(3) Uani 0.50 1 d P . 1
O22 O 0.0450(11) 0.0709(9) 0.0085(9) 0.135(5) Uani 0.50 1 d P . .
H22A H 0.0305 0.0850 -0.0438 0.161 Uiso 1 1 d R . .
H22B H -0.0123 0.0694 0.0430 0.161 Uiso 1 1 d R . .
O14 O 0.8763(8) 0.0065(9) 0.4771(9) 0.051(3) Uani 0.50 1 d P . 1
O15 O 0.8345(10) 0.0864(11) 0.3348(11) 0.078(4) Uani 0.50 1 d P . 1
C67 C 0.893(5) 0.056(3) 0.388(5) 0.049(8) Uani 0.50 1 d P . 1
C72 C 1.1366(13) 0.0944(13) 0.3481(14) 0.056(4) Uani 0.50 1 d P . 1
N7 N 1.0517(9) 0.0725(9) 0.3862(12) 0.046(3) Uani 0.50 1 d P . 1
C68 C 0.9880(16) 0.0927(15) 0.3363(15) 0.055(5) Uani 0.50 1 d P . 1
C69 C 1.018(7) 0.138(5) 0.237(4) 0.056(14) Uani 0.50 1 d P . 1
H69 H 1.0824 0.1210 0.2383 0.067 Uiso 0.50 1 calc PR . 1
C70 C 1.1099(13) 0.1674(14) 0.1898(15) 0.070(4) Uani 0.50 1 d P . 1
C71 C 1.170(4) 0.146(4) 0.248(3) 0.059(12) Uani 0.50 1 d P . 1
H71 H 1.2138 0.0909 0.2458 0.071 Uiso 0.50 1 calc PR . 1
O23 O 0.3711(9) 0.6952(10) 0.5418(9) 0.270(6) Uani 1 1 d . . .
H23C H 0.3966 0.7351 0.4854 0.324 Uiso 1 1 d R . .
H23A H 0.3145 0.6931 0.5779 0.324 Uiso 1 1 d R . .

loop_
_atom_site_aniso_label
_atom_site_aniso_U_11
_atom_site_aniso_U_22
_atom_site_aniso_U_33
_atom_site_aniso_U_23
_atom_site_aniso_U_13
_atom_site_aniso_U_12
Cu1 0.0680(5) 0.0295(4) 0.0388(4) -0.0120(3) -0.0211(4) 0.0008(3)
Cu2 0.0260(4) 0.0439(4) 0.0383(4) -0.0116(3) -0.0098(3) -0.0065(3)
Cu3 0.0359(9) 0.0374(10) 0.0698(15) -0.0249(14) -0.0093(12) -0.0016(8)
N1 0.044(3) 0.029(3) 0.039(3) -0.016(2) -0.006(2) -0.005(2)
N2 0.063(3) 0.033(3) 0.038(3) -0.010(2) -0.019(3) -0.005(2)
N3 0.035(3) 0.038(3) 0.037(3) -0.009(2) -0.014(2) -0.005(2)
N4 0.028(2) 0.034(3) 0.044(3) -0.008(2) -0.011(2) -0.005(2)
O1 0.0213(19) 0.054(3) 0.039(2) -0.0098(19) -0.0077(16) -0.0113(17)
O2 0.0277(19) 0.043(2) 0.035(2) -0.0063(18) -0.0105(16) -0.0099(17)
O3 0.025(2) 0.048(3) 0.072(3) -0.002(2) -0.022(2) -0.0118(18)
O4 0.0219(19) 0.039(2) 0.048(2) -0.0125(19) -0.0093(17) -0.0033(16)
O5 0.033(2) 0.047(3) 0.110(4) -0.029(3) -0.012(2) -0.006(2)
O6 0.072(3) 0.032(2) 0.042(2) -0.0100(19) -0.026(2) -0.006(2)
O7 0.067(3) 0.042(3) 0.043(2) -0.013(2) -0.023(2) 0.004(2)
O8 0.057(3) 0.073(3) 0.060(3) 0.002(3) -0.025(3) 0.000(3)
O9 0.074(3) 0.045(3) 0.137(5) -0.045(3) -0.006(3) 0.009(3)
O10 0.059(3) 0.035(2) 0.050(3) -0.018(2) -0.010(2) 0.004(2)
O11 0.077(3) 0.034(2) 0.053(3) -0.019(2) -0.031(2) 0.005(2)
O18 0.106(5) 0.076(4) 0.091(4) -0.012(3) -0.022(4) 0.018(3)
O20 0.085(4) 0.069(3) 0.070(3) -0.013(3) -0.015(3) -0.028(3)
O19 0.203(10) 0.200(10) 0.165(8) -0.064(8) -0.014(7) -0.034(8)
O21 0.036(2) 0.050(2) 0.047(2) -0.020(2) -0.0111(18) -0.0084(18)
C1 0.024(3) 0.040(3) 0.033(3) -0.013(3) -0.007(2) -0.007(2)
C2 0.024(3) 0.040(3) 0.039(3) -0.013(3) -0.008(2) -0.008(2)
C3 0.026(3) 0.052(4) 0.041(3) -0.007(3) -0.009(2) -0.013(3)
C4 0.028(3) 0.054(4) 0.043(3) -0.002(3) -0.011(3) -0.016(3)
C5 0.024(3) 0.048(4) 0.051(4) -0.012(3) -0.014(3) -0.007(3)
C6 0.022(3) 0.060(4) 0.056(4) -0.005(3) -0.005(3) -0.014(3)
C7 0.031(3) 0.055(4) 0.040(3) -0.001(3) -0.011(3) -0.010(3)
C8 0.026(3) 0.047(4) 0.051(4) -0.009(3) -0.015(3) -0.007(3)
C9 0.034(3) 0.045(4) 0.074(5) -0.023(3) -0.012(3) -0.002(3)
C10 0.020(3) 0.046(4) 0.076(4) -0.022(3) -0.011(3) 0.000(3)
C11 0.022(3) 0.046(4) 0.043(3) -0.014(3) -0.016(2) 0.000(2)
C12 0.029(3) 0.047(4) 0.065(4) -0.022(3) -0.005(3) -0.009(3)
C13 0.024(3) 0.055(4) 0.068(4) -0.020(4) -0.004(3) 0.002(3)
C14 0.039(3) 0.052(4) 0.043(3) -0.011(3) -0.021(3) -0.009(3)
C15 0.051(4) 0.047(4) 0.043(4) -0.013(3) -0.016(3) -0.015(3)
C16 0.043(3) 0.040(3) 0.039(3) -0.017(3) -0.016(3) -0.002(3)
C17 0.052(4) 0.056(4) 0.049(4) -0.012(3) -0.027(3) -0.013(3)
C18 0.046(4) 0.051(4) 0.045(4) -0.009(3) -0.020(3) -0.015(3)
C19 0.053(4) 0.036(3) 0.037(3) -0.011(3) -0.021(3) -0.005(3)
C20 0.064(4) 0.057(4) 0.042(4) -0.002(3) -0.023(3) -0.022(3)
C21 0.066(4) 0.059(4) 0.046(4) -0.005(3) -0.017(3) -0.017(4)
C22 0.064(4) 0.057(4) 0.039(4) -0.014(3) -0.018(3) -0.009(3)
C23 0.067(4) 0.056(4) 0.046(4) -0.017(3) -0.026(4) -0.001(3)
C24 0.043(4) 0.040(4) 0.075(5) -0.027(4) 0.020(3) -0.008(3)
C25 0.041(4) 0.034(4) 0.080(5) -0.027(3) 0.020(3) -0.018(3)
C26 0.025(3) 0.030(3) 0.031(3) -0.012(2) -0.005(2) -0.004(2)
C27 0.030(3) 0.049(4) 0.077(5) -0.038(4) 0.005(3) -0.010(3)
C28 0.045(4) 0.045(4) 0.073(5) -0.031(4) -0.004(3) -0.015(3)
C29 0.063(4) 0.042(4) 0.045(4) -0.020(3) -0.012(3) 0.007(3)
C30 0.064(4) 0.048(4) 0.049(4) -0.023(3) -0.019(3) 0.013(3)
C31 0.065(5) 0.052(4) 0.070(5) -0.032(4) -0.011(4) 0.011(4)
C32 0.059(5) 0.066(5) 0.071(5) -0.025(4) -0.010(4) 0.011(4)
C33 0.062(5) 0.062(5) 0.047(4) -0.012(4) -0.023(3) 0.001(4)
C34 0.067(5) 0.061(5) 0.063(5) -0.028(4) -0.014(4) 0.003(4)
C35 0.057(4) 0.051(4) 0.065(5) -0.026(4) -0.011(4) 0.009(3)
C36 0.065(5) 0.054(4) 0.054(4) -0.015(4) -0.028(4) 0.003(4)
C37 0.063(4) 0.060(5) 0.053(4) -0.009(4) -0.019(4) -0.003(4)
C38 0.069(5) 0.045(4) 0.043(4) -0.006(3) -0.023(4) -0.001(3)
C39 0.070(4) 0.032(3) 0.047(4) -0.018(3) -0.026(3) 0.003(3)
C40 0.064(4) 0.053(4) 0.046(4) -0.015(3) -0.023(3) 0.000(3)
C41 0.070(5) 0.058(4) 0.043(4) -0.010(3) -0.021(4) -0.001(4)
C42 0.072(5) 0.032(3) 0.049(4) -0.020(3) -0.029(4) 0.006(3)
C43 0.053(4) 0.037(4) 0.054(4) -0.016(3) 0.000(3) -0.012(3)
C44 0.054(4) 0.045(4) 0.057(4) -0.021(3) -0.003(3) -0.004(3)
C45 0.042(4) 0.038(4) 0.072(4) -0.018(3) -0.026(3) -0.004(3)
C46 0.037(4) 0.039(4) 0.098(6) -0.006(4) -0.009(4) -0.015(3)
N5 0.033(6) 0.037(7) 0.064(8) -0.020(7) -0.009(7) 0.003(5)
C51 0.031(6) 0.037(7) 0.078(10) -0.026(7) -0.009(6) 0.003(5)
C48 0.037(16) 0.036(13) 0.07(2) -0.03(2) -0.008(17) -0.003(10)
C52 0.035(7) 0.044(8) 0.080(10) -0.025(7) -0.015(7) -0.004(6)
N5' 0.037(7) 0.037(7) 0.068(8) -0.022(7) -0.013(7) 0.002(5)
C52' 0.041(7) 0.041(8) 0.085(11) -0.020(8) -0.008(7) -0.007(6)
C51' 0.034(7) 0.041(8) 0.082(11) -0.024(8) -0.002(7) -0.002(6)
C48' 0.036(19) 0.039(12) 0.07(2) -0.02(2) -0.016(18) -0.003(12)
C49 0.045(4) 0.040(4) 0.059(4) -0.021(3) -0.015(3) -0.008(3)
C50 0.038(3) 0.043(4) 0.068(4) -0.018(3) -0.019(3) -0.004(3)
C47 0.032(3) 0.044(4) 0.073(5) -0.014(4) -0.003(3) -0.009(3)
C59 0.026(3) 0.042(4) 0.038(3) -0.007(3) -0.011(2) -0.008(3)
O13 0.049(7) 0.072(8) 0.090(9) -0.010(9) -0.031(8) -0.014(6)
O12 0.032(10) 0.042(14) 0.08(3) -0.020(18) -0.009(10) -0.007(12)
C61 0.035(10) 0.035(9) 0.079(13) -0.021(10) -0.012(10) -0.007(6)
C62 0.05(3) 0.04(3) 0.07(4) -0.03(3) -0.01(4) -0.01(2)
C63 0.052(10) 0.051(12) 0.072(13) -0.024(10) -0.008(12) -0.006(9)
C64 0.064(11) 0.060(11) 0.063(11) -0.016(9) -0.014(10) -0.009(9)
C65 0.055(10) 0.052(11) 0.067(13) -0.020(9) -0.005(10) -0.019(9)
C66 0.05(2) 0.052(16) 0.07(3) -0.02(2) -0.01(2) -0.011(15)
N6 0.034(8) 0.040(7) 0.064(9) -0.022(7) -0.010(9) -0.005(6)
O22 0.163(13) 0.096(10) 0.082(9) 0.015(8) -0.040(9) 0.010(9)
O14 0.039(6) 0.041(6) 0.068(8) -0.022(7) -0.008(5) -0.003(5)
O15 0.049(9) 0.069(8) 0.096(10) -0.006(9) -0.024(9) -0.018(6)
C67 0.037(14) 0.04(2) 0.07(3) -0.02(2) -0.021(15) -0.003(18)
C72 0.047(10) 0.046(10) 0.074(13) -0.026(9) -0.011(11) -0.006(8)
N7 0.031(7) 0.035(7) 0.067(9) -0.017(8) -0.003(8) -0.014(5)
C68 0.047(12) 0.042(10) 0.069(14) -0.019(12) -0.010(13) -0.003(8)
C69 0.05(3) 0.05(3) 0.07(4) -0.02(3) -0.02(4) -0.01(2)
C70 0.061(13) 0.063(12) 0.083(14) -0.030(10) -0.012(12) -0.007(11)
C71 0.05(2) 0.056(18) 0.08(4) -0.03(2) -0.01(2) -0.013(15)
O23 0.233(13) 0.277(15) 0.246(14) -0.051(12) -0.062(11) -0.036(11)

loop_
_atom_type_symbol
_atom_type_description
_atom_type_scat_dispersion_real
_atom_type_scat_dispersion_imag
_atom_type_scat_source
C C 0.0033 0.0016 'International Tables Vol C Tables 4.2.6.8 and 6.1.1.4'
H H 0.0000 0.0000 'International Tables Vol C Tables 4.2.6.8 and 6.1.1.4'
Cu Cu 0.3201 1.2651 'International Tables Vol C Tables 4.2.6.8 and 6.1.1.4'
N N 0.0061 0.0033 'International Tables Vol C Tables 4.2.6.8 and 6.1.1.4'
O O 0.0106 0.0060 'International Tables Vol C Tables 4.2.6.8 and 6.1.1.4'

loop_
_geom_angle_atom_site_label_1
_geom_angle_atom_site_label_2
_geom_angle_atom_site_label_3
_geom_angle
_geom_angle_site_symmetry_1
_geom_angle_site_symmetry_3
O10 Cu1 N2 97.8(2) . .
O10 Cu1 N1 90.56(17) . .
N2 Cu1 N1 87.45(19) . .
O10 Cu1 O11 90.01(17) . .
N2 Cu1 O11 91.33(18) . .
N1 Cu1 O11 178.71(17) . .
O10 Cu1 O7 99.13(19) . 1_455
N2 Cu1 O7 162.9(2) . 1_455
N1 Cu1 O7 90.12(17) . 1_455
O11 Cu1 O7 90.93(16) . 1_455
O10 Cu1 O6 160.59(16) . 1_455
N2 Cu1 O6 101.63(18) . 1_455
N1 Cu1 O6 90.21(17) . 1_455
O11 Cu1 O6 89.64(16) . 1_455
O7 Cu1 O6 61.46(17) 1_455 1_455
O10 Cu1 C42 129.6(2) . 1_455
N2 Cu1 C42 132.5(2) . 1_455
N1 Cu1 C42 89.03(18) . 1_455
O11 Cu1 C42 91.50(17) . 1_455
O7 Cu1 C42 30.46(18) 1_455 1_455
O6 Cu1 C42 31.05(19) 1_455 1_455
O4 Cu2 N3 98.19(17) . .
O4 Cu2 O1 99.06(15) . .
N3 Cu2 O1 162.74(16) . .
O4 Cu2 N4 88.52(17) . .
N3 Cu2 N4 91.37(19) . .
O1 Cu2 N4 88.46(17) . .
O4 Cu2 O2 160.83(15) . .
N3 Cu2 O2 100.75(16) . .
O1 Cu2 O2 61.99(14) . .
N4 Cu2 O2 88.08(16) . .
O4 Cu2 O21 91.64(15) . .
N3 Cu2 O21 88.49(18) . .
O1 Cu2 O21 91.63(16) . .
N4 Cu2 O21 179.80(18) . .
O2 Cu2 O21 91.80(14) . .
O4 Cu2 C1 130.07(18) . .
N3 Cu2 C1 131.59(18) . .
O1 Cu2 C1 31.16(15) . .
N4 Cu2 C1 86.88(17) . .
O2 Cu2 C1 30.86(15) . .
O21 Cu2 C1 93.11(16) . .
Cu3 Cu3 N7 150.3(7) 2_756 2_756
Cu3 Cu3 O14 83.9(4) 2_756 2_756
N7 Cu3 O14 114.7(7) 2_756 2_756
Cu3 Cu3 C68 152.8(7) 2_756 2_756
N7 Cu3 C68 41.7(10) 2_756 2_756
O14 Cu3 C68 73.8(8) 2_756 2_756
Cu3 Cu3 O12 110.4(14) 2_756 .
N7 Cu3 O12 91.3(13) 2_756 .
O14 Cu3 O12 26.6(14) 2_756 .
C68 Cu3 O12 49.6(13) 2_756 .
Cu3 Cu3 N6 161.6(4) 2_756 .
N7 Cu3 N6 11.4(8) 2_756 .
O14 Cu3 N6 106.6(6) 2_756 .
C68 Cu3 N6 32.8(7) 2_756 .
O12 Cu3 N6 81.8(13) . .
Cu3 Cu3 O14 68.9(4) 2_756 .
N7 Cu3 O14 90.4(8) 2_756 .
O14 Cu3 O14 152.82(17) 2_756 .
C68 Cu3 O14 132.1(8) 2_756 .
O12 Cu3 O14 177.1(9) . .
N6 Cu3 O14 99.7(5) . .
Cu3 Cu3 N7 16.9(4) 2_756 .
N7 Cu3 N7 167.2(3) 2_756 .
O14 Cu3 N7 73.0(5) 2_756 .
C68 Cu3 N7 146.7(8) 2_756 .
O12 Cu3 N7 98.2(13) . .
N6 Cu3 N7 177.7(5) . .
O14 Cu3 N7 80.5(5) . .
Cu3 Cu3 N5 79.2(4) 2_756 .
N7 Cu3 N5 118.5(7) 2_756 .
O14 Cu3 N5 97.0(5) 2_756 .
C68 Cu3 N5 118.3(7) 2_756 .
O12 Cu3 N5 98.7(9) . .
N6 Cu3 N5 113.6(5) . .
O14 Cu3 N5 78.4(5) . .
N7 Cu3 N5 68.7(5) . .
Cu3 Cu3 N5' 102.5(4) 2_756 .
N7 Cu3 N5' 97.5(7) 2_756 .
O14 Cu3 N5' 98.4(5) 2_756 .
C68 Cu3 N5' 96.2(7) 2_756 .
O12 Cu3 N5' 89.6(12) . .
N6 Cu3 N5' 91.1(5) . .
O14 Cu3 N5' 87.8(5) . .
N7 Cu3 N5' 91.1(5) . .
N5 Cu3 N5' 23.3(3) . .
Cu3 Cu3 N5 75.2(4) 2_756 2_756
N7 Cu3 N5 85.0(7) 2_756 2_756
O14 Cu3 N5 80.4(5) 2_756 2_756
C68 Cu3 N5 85.7(7) 2_756 2_756
O12 Cu3 N5 90.3(12) . 2_756
N6 Cu3 N5 91.4(5) . 2_756
O14 Cu3 N5 92.2(5) . 2_756
N7 Cu3 N5 86.4(5) . 2_756
N5 Cu3 N5 154.36(17) . 2_756
N5' Cu3 N5 177.5(4) . 2_756
Cu3 Cu3 C67 117(2) 2_756 2_756
N7 Cu3 C67 81.8(18) 2_756 2_756
O14 Cu3 C67 34(2) 2_756 2_756
C68 Cu3 C67 40.3(19) 2_756 2_756
O12 Cu3 C67 11.6(15) . 2_756
N6 Cu3 C67 73.1(18) . 2_756
O14 Cu3 C67 171.1(13) . 2_756
N7 Cu3 C67 106.5(19) . 2_756
N5 Cu3 C67 109.0(12) . 2_756
N5' Cu3 C67 97.4(16) . 2_756
N5 Cu3 C67 82.9(16) 2_756 2_756
C28 N1 C24 115.1(5) . .
C28 N1 Cu1 123.3(4) . .
C24 N1 Cu1 121.5(4) . .
C21 N2 C23 116.8(5) . .
C21 N2 Cu1 124.4(4) . .
C23 N2 Cu1 118.9(4) . .
C14 N3 C18 116.3(5) . .
C14 N3 Cu2 120.8(4) . .
C18 N3 Cu2 122.8(4) . .
C47 N4 C43 115.3(5) . .
C47 N4 Cu2 122.5(4) . .
C43 N4 Cu2 121.9(4) . .
C1 O1 Cu2 89.6(3) . .
C1 O2 Cu2 88.2(3) . .
C8 O3 C5 119.3(4) . .
C59 O4 Cu2 128.7(4) . .
C42 O6 Cu1 88.6(4) . 1_655
C42 O7 Cu1 89.7(4) . 1_655
C36 O8 C33 117.9(5) . .
C29 O10 Cu1 132.8(4) . .
Cu1 O11 H11B 109.5 . .
Cu1 O11 H11C 119.9 . .
H11B O11 H11C 96.5 . .
H18B O18 H18A 120.8 . .
H20B O20 H20A 135.6 . .
H19A O19 H19B 113.1 . .
Cu2 O21 H21B 94.0 . .
Cu2 O21 H21C 109.6 . .
H21B O21 H21C 86.8 . .
O2 C1 O1 120.0(5) . .
O2 C1 C2 120.7(4) . .
O1 C1 C2 119.3(5) . .
O2 C1 Cu2 60.9(2) . .
O1 C1 Cu2 59.2(3) . .
C2 C1 Cu2 175.7(4) . .
C7 C2 C3 118.3(5) . .
C7 C2 C1 121.4(5) . .
C3 C2 C1 120.3(5) . .
C2 C3 C4 119.9(5) . .
C2 C3 H3 120.1 . .
C4 C3 H3 120.1 . .
C5 C4 C3 120.7(6) . .
C5 C4 H4 119.6 . .
C3 C4 H4 119.6 . .
C4 C5 C6 120.0(5) . .
C4 C5 O3 116.6(5) . .
C6 C5 O3 123.4(5) . .
C5 C6 C7 119.2(5) . .
C5 C6 H6 120.4 . .
C7 C6 H6 120.4 . .
C2 C7 C6 121.8(5) . .
C2 C7 H7 119.1 . .
C6 C7 H7 119.1 . .
C13 C8 O3 122.7(5) . .
C13 C8 C9 119.0(5) . .
O3 C8 C9 118.2(6) . .
C10 C9 C8 120.4(6) . .
C10 C9 H9 119.8 . .
C8 C9 H9 119.8 . .
C9 C10 C11 121.3(5) . .
C9 C10 H10 119.4 . .
C11 C10 H10 119.4 . .
C10 C11 C12 118.5(5) . .
C10 C11 C59 121.5(5) . 1_655
C12 C11 C59 120.0(5) . 1_655
C11 C12 C13 120.0(6) . .
C11 C12 H12 120.0 . .
C13 C12 H12 120.0 . .
C8 C13 C12 120.9(5) . .
C8 C13 H13 119.6 . .
C12 C13 H13 119.6 . .
N3 C14 C15 123.9(5) . .
N3 C14 H14 118.0 . .
C15 C14 H14 118.0 . .
C14 C15 C16 120.0(5) . .
C14 C15 H15 120.0 . .
C16 C15 H15 120.0 . .
C15 C16 C17 116.3(5) . .
C15 C16 C19 121.8(5) . .
C17 C16 C19 121.8(5) . .
C18 C17 C16 120.2(5) . .
C18 C17 H17 119.9 . .
C16 C17 H17 119.9 . .
N3 C18 C17 123.2(6) . .
N3 C18 H18 118.4 . .
C17 C18 H18 118.4 . .
C20 C19 C22 117.5(5) . .
C20 C19 C16 122.0(5) . .
C22 C19 C16 120.3(5) . .
C19 C20 C21 119.4(6) . .
C19 C20 H20 120.3 . .
C21 C20 H20 120.3 . .
N2 C21 C20 124.3(6) . .
N2 C21 H21A 117.8 . .
C20 C21 H21A 117.8 . .
C23 C22 C19 119.4(6) . .
C23 C22 H22 120.3 . .
C19 C22 H22 120.3 . .
N2 C23 C22 122.5(6) . .
N2 C23 H23 118.7 . .
C22 C23 H23 118.7 . .
N1 C24 C25 124.5(6) . .
N1 C24 H24 117.8 . .
C25 C24 H24 117.8 . .
C24 C25 C26 121.1(5) . .
C24 C25 H25 119.4 . .
C26 C25 H25 119.4 . .
C27 C26 C25 114.8(5) . .
C27 C26 C26 123.4(6) . 2_685
C25 C26 C26 121.8(6) . 2_685
C28 C27 C26 120.0(5) . .
C28 C27 H27 120.0 . .
C26 C27 H27 120.0 . .
N1 C28 C27 124.4(5) . .
N1 C28 H28 117.8 . .
C27 C28 H28 117.8 . .
O9 C29 O10 124.5(7) . .
O9 C29 C30 118.1(6) . .
O10 C29 C30 117.4(6) . .
C35 C30 C31 117.2(7) . .
C35 C30 C29 121.7(6) . .
C31 C30 C29 121.1(6) . .
C32 C31 C30 120.7(7) . .
C32 C31 H31 119.6 . .
C30 C31 H31 119.6 . .
C31 C32 C33 120.0(7) . .
C31 C32 H32 120.0 . .
C33 C32 H32 120.0 . .
C32 C33 C34 121.6(7) . .
C32 C33 O8 122.0(7) . .
C34 C33 O8 116.3(7) . .
C33 C34 C35 117.5(7) . .
C33 C34 H34 121.2 . .
C35 C34 H34 121.2 . .
C34 C35 C30 123.0(6) . .
C34 C35 H35 118.5 . .
C30 C35 H35 118.5 . .
C37 C36 C41 120.4(6) . .
C37 C36 O8 124.5(7) . .
C41 C36 O8 115.1(6) . .
C36 C37 C38 119.6(7) . .
C36 C37 H37 120.2 . .
C38 C37 H37 120.2 . .
C39 C38 C37 121.7(6) . .
C39 C38 H38 119.2 . .
C37 C38 H38 119.2 . .
C38 C39 C40 118.7(6) . .
C38 C39 C42 122.4(6) . .
C40 C39 C42 118.9(6) . .
C41 C40 C39 119.7(6) . .
C41 C40 H40 120.2 . .
C39 C40 H40 120.2 . .
C36 C41 C40 119.8(6) . .
C36 C41 H41 120.1 . .
C40 C41 H41 120.1 . .
O7 C42 O6 120.1(6) . .
O7 C42 C39 120.8(6) . .
O6 C42 C39 119.1(6) . .
O7 C42 Cu1 59.9(3) . 1_655
O6 C42 Cu1 60.4(3) . 1_655
C39 C42 Cu1 174.1(4) . 1_655
N4 C43 C44 124.1(6) . .
N4 C43 H43 118.0 . .
C44 C43 H43 118.0 . .
C43 C44 C45 120.3(6) . .
C43 C44 H44 119.9 . .
C45 C44 H44 119.9 . .
C46 C45 C48' 115(2) . .
C46 C45 C44 115.2(6) . .
C48' C45 C44 129(2) . .
C46 C45 C48 129(2) . .
C48' C45 C48 17(3) . .
C44 C45 C48 115(2) . .
C45 C46 C47 120.3(6) . .
C45 C46 H46 119.9 . .
C47 C46 H46 119.9 . .
C52 N5 C50 111.8(11) . .
C52 N5 Cu3 120.9(9) . .
C50 N5 Cu3 117.5(8) . .
C52 N5 Cu3 121.7(10) . 2_756
C50 N5 Cu3 126.3(8) . 2_756
Cu3 N5 Cu3 25.64(17) . 2_756
C48 C51 C52 120(3) . .
C48 C51 H51 119.9 . .
C52 C51 H51 119.9 . .
C49 C48 C51 118(4) . .
C49 C48 C45 122(5) . .
C51 C48 C45 121(4) . .
N5 C52 C51 122.6(12) . .
N5 C52 H52 118.7 . .
C51 C52 H52 118.7 . .
C50 N5' C52' 119.5(11) . .
C50 N5' Cu3 118.4(8) . .
C52' N5' Cu3 122.1(9) . .
C51' C52' N5' 122.8(12) . .
C51' C52' H52' 118.6 . .
N5' C52' H52' 118.6 . .
C52' C51' C48' 122(2) . .
C52' C51' H51' 119.0 . .
C48' C51' H51' 119.0 . .
C51' C48' C45 126(4) . .
C51' C48' C49 113(4) . .
C45 C48' C49 121(4) . .
C48 C49 C50 119(3) . .
C48 C49 C48' 18(3) . .
C50 C49 C48' 123(3) . .
C48 C49 H49 120.4 . .
C50 C49 H49 120.4 . .
C48' C49 H49 113.7 . .
N5' C50 N5 37.3(6) . .
N5' C50 C49 118.6(7) . .
N5 C50 C49 127.5(7) . .
N5' C50 H50 110.9 . .
N5 C50 H50 116.3 . .
C49 C50 H50 116.3 . .
N4 C47 C46 124.7(6) . .
N4 C47 H47 117.7 . .
C46 C47 H47 117.7 . .
O5 C59 O4 125.9(5) . .
O5 C59 C11 118.0(5) . 1_455
O4 C59 C11 116.1(5) . 1_455
O15 O13 C61 56.5(15) 2_756 .
O15 O13 C67 34(3) 2_756 2_756
C61 O13 C67 23(2) . 2_756
C67 O12 O14 122(10) 2_756 2_756
C67 O12 C61 35(10) 2_756 .
O14 O12 C61 156(4) 2_756 .
C67 O12 O15 36(9) 2_756 2_756
O14 O12 O15 122(4) 2_756 2_756
C61 O12 O15 41.0(13) . 2_756
C67 O12 C68 60(10) 2_756 2_756
O14 O12 C68 129(4) 2_756 2_756
C61 O12 C68 51.0(18) . 2_756
O15 O12 C68 88.6(19) 2_756 2_756
C67 O12 Cu3 114(10) 2_756 .
O14 O12 Cu3 73(2) 2_756 .
C61 O12 Cu3 115(3) . .
O15 O12 Cu3 150.1(18) 2_756 .
C68 O12 Cu3 64.0(14) 2_756 .
C67 C61 O15 80(4) 2_756 2_756
C67 C61 O12 18(5) 2_756 .
O15 C61 O12 89(2) 2_756 .
C67 C61 O13 123(4) 2_756 .
O15 C61 O13 44.0(12) 2_756 .
O12 C61 O13 129(2) . .
C67 C61 C68 81(4) 2_756 2_756
O15 C61 C68 150(2) 2_756 2_756
O12 C61 C68 80(2) . 2_756
O13 C61 C68 149.4(19) . 2_756
C67 C61 C62 117(5) 2_756 .
O15 C61 C62 150(3) 2_756 .
O12 C61 C62 115(4) . .
O13 C61 C62 116(3) . .
C68 C61 C62 36(3) 2_756 .
C67 C61 C69 129(5) 2_756 2_756
O15 C61 C69 140(3) 2_756 2_756
O12 C61 C69 127(4) . 2_756
O13 C61 C69 103(3) . 2_756
C68 C61 C69 48(3) 2_756 2_756
C62 C61 C69 12(6) . 2_756
C69 C62 C68 167(10) 2_756 2_756
C69 C62 N6 112(10) 2_756 .
C68 C62 N6 60(5) 2_756 .
C69 C62 C63 6(10) 2_756 .
C68 C62 C63 167(8) 2_756 .
N6 C62 C63 118(7) . .
C69 C62 C61 129(10) 2_756 .
C68 C62 C61 61(4) 2_756 .
N6 C62 C61 119(4) . .
C63 C62 C61 123(7) . .
C69 C62 C70 39(10) 2_756 2_756
C68 C62 C70 132(9) 2_756 2_756
N6 C62 C70 73(5) . 2_756
C63 C62 C70 45(3) . 2_756
C61 C62 C70 167(6) . 2_756
C69 C62 N7 135(10) 2_756 2_756
C68 C62 N7 37(4) 2_756 2_756
N6 C62 N7 23.0(14) . 2_756
C63 C62 N7 140(7) . 2_756
C61 C62 N7 97(3) . 2_756
C70 C62 N7 96(5) 2_756 2_756
C69 C63 C70 77(6) 2_756 2_756
C69 C63 C64 118(6) 2_756 .
C70 C63 C64 41.8(11) 2_756 .
C69 C63 C62 3(10) 2_756 .
C70 C63 C62 80(5) 2_756 .
C64 C63 C62 121(5) . .
C70 C64 C65 57.1(17) 2_756 .
C70 C64 C63 61.0(18) 2_756 .
C65 C64 C63 116.6(18) . .
C70 C64 C69 38(3) 2_756 2_756
C65 C64 C69 93(3) . 2_756
C63 C64 C69 24(3) . 2_756
C71 C65 C70 80(4) 2_756 2_756
C71 C65 C64 123(4) 2_756 .
C70 C65 C64 43.3(13) 2_756 .
C71 C65 C66 12(5) 2_756 .
C70 C65 C66 77(3) 2_756 .
C64 C65 C66 119(3) . .
C71 C66 C72 153(10) 2_756 2_756
C71 C66 N6 126(10) 2_756 .
C72 C66 N6 62(3) 2_756 .
C71 C66 C65 22(10) 2_756 .
C72 C66 C65 175(5) 2_756 .
N6 C66 C65 121(5) . .
C71 C66 C70 52(10) 2_756 2_756
C72 C66 C70 138(5) 2_756 2_756
N6 C66 C70 77(3) . 2_756
C65 C66 C70 44.5(19) . 2_756
C71 C66 N7 150(10) 2_756 2_756
C72 C66 N7 38(2) 2_756 2_756
N6 C66 N7 26.0(11) . 2_756
C65 C66 N7 147(4) . 2_756
C70 C66 N7 103(3) 2_756 2_756
C71 C66 H66 103.7 2_756 .
C72 C66 H66 103.7 2_756 .
N6 C66 H66 74.9 . .
C65 C66 H66 81.6 . .
C70 C66 H66 73.4 2_756 .
N7 C66 H66 80.8 2_756 .
N7 N6 C68 80.3(19) 2_756 2_756
N7 N6 C72 72.6(18) 2_756 2_756
C68 N6 C72 153(2) 2_756 2_756
N7 N6 C62 122(3) 2_756 .
C68 N6 C62 42(3) 2_756 .
C72 N6 C62 165(3) 2_756 .
N7 N6 C66 113(3) 2_756 .
C68 N6 C66 161(3) 2_756 .
C72 N6 C66 42(2) 2_756 .
C62 N6 C66 123(4) . .
N7 N6 C69 139(3) 2_756 2_756
C68 N6 C69 59(3) 2_756 2_756
C72 N6 C69 148(3) 2_756 2_756
C62 N6 C69 17(5) . 2_756
C66 N6 C69 106(4) . 2_756
N7 N6 C71 128(3) 2_756 2_756
C68 N6 C71 151(3) 2_756 2_756
C72 N6 C71 55(2) 2_756 2_756
C62 N6 C71 110(3) . 2_756
C66 N6 C71 15(4) . 2_756
C69 N6 C71 93(3) 2_756 2_756
N7 N6 C70 172.0(18) 2_756 2_756
C68 N6 C70 105.9(15) 2_756 2_756
C72 N6 C70 100.8(14) 2_756 2_756
C62 N6 C70 65(3) . 2_756
C66 N6 C70 59(2) . 2_756
C69 N6 C70 47(3) 2_756 2_756
C71 N6 C70 46(2) 2_756 2_756
N7 N6 Cu3 16.2(11) 2_756 .
C68 N6 Cu3 68.3(13) 2_756 .
C72 N6 Cu3 85.6(13) 2_756 .
C62 N6 Cu3 109(3) . .
C66 N6 Cu3 128(2) . .
C69 N6 Cu3 126(3) 2_756 .
C71 N6 Cu3 140(2) 2_756 .
C70 N6 Cu3 171.7(10) 2_756 .
H22A O22 H22B 95.5 . .
O12 O14 C67 20(4) 2_756 .
O12 O14 Cu3 80(2) 2_756 2_756
C67 O14 Cu3 87(3) . 2_756
O12 O14 Cu3 107(2) 2_756 .
C67 O14 Cu3 113(3) . .
Cu3 O14 Cu3 27.18(17) 2_756 .
O13 O15 C61 80(2) 2_756 2_756
O13 O15 C67 123(4) 2_756 .
C61 O15 C67 44(4) 2_756 .
O13 O15 O12 126(3) 2_756 2_756
C61 O15 O12 50.3(19) 2_756 2_756
C67 O15 O12 13(3) . 2_756
O12 C67 C61 127(10) 2_756 2_756
O12 C67 O14 38(10) 2_756 .
C61 C67 O14 165(6) 2_756 .
O12 C67 O15 131(10) 2_756 .
C61 C67 O15 56(3) 2_756 .
O14 C67 O15 127(5) . .
O12 C67 C68 103(10) 2_756 .
C61 C67 C68 61(4) 2_756 .
O14 C67 C68 119(4) . .
O15 C67 C68 114(5) . .
O12 C67 O13 133(10) 2_756 2_756
C61 C67 O13 33(2) 2_756 2_756
O14 C67 O13 147(4) . 2_756
O15 C67 O13 22.9(19) . 2_756
C68 C67 O13 93(4) . 2_756
O12 C67 Cu3 54(9) 2_756 2_756
C61 C67 Cu3 117(5) 2_756 2_756
O14 C67 Cu3 59.7(19) . 2_756
O15 C67 Cu3 173(5) . 2_756
C68 C67 Cu3 59.2(18) . 2_756
O13 C67 Cu3 150(4) 2_756 2_756
C66 C72 N6 75(4) 2_756 2_756
C66 C72 N7 116(4) 2_756 .
N6 C72 N7 42.0(9) 2_756 .
C66 C72 C71 10(5) 2_756 .
N6 C72 C71 80(3) 2_756 .
N7 C72 C71 122(3) . .
C66 C72 Cu3 138(4) 2_756 2_756
N6 C72 Cu3 63.2(11) 2_756 2_756
N7 C72 Cu3 22.5(9) . 2_756
C71 C72 Cu3 143(3) . 2_756
N6 N7 Cu3 152.3(19) 2_756 2_756
N6 N7 C72 65.4(16) 2_756 .
Cu3 N7 C72 134.7(16) 2_756 .
N6 N7 C68 58.4(16) 2_756 .
Cu3 N7 C68 99.5(13) 2_756 .
C72 N7 C68 123.7(19) . .
N6 N7 C66 41(2) 2_756 2_756
Cu3 N7 C66 160(2) 2_756 2_756
C72 N7 C66 26.1(19) . 2_756
C68 N7 C66 98(2) . 2_756
N6 N7 C62 35(3) 2_756 2_756
Cu3 N7 C62 121(2) 2_756 2_756
C72 N7 C62 100(3) . 2_756
C68 N7 C62 23(2) . 2_756
C66 N7 C62 75(3) 2_756 2_756
N6 N7 Cu3 164.9(17) 2_756 .
Cu3 N7 Cu3 12.8(3) 2_756 .
C72 N7 Cu3 127.4(14) . .
C68 N7 Cu3 108.7(12) . .
C66 N7 Cu3 153.3(19) 2_756 .
C62 N7 Cu3 132(2) 2_756 .
C62 C68 N6 79(6) 2_756 2_756
C62 C68 C61 83(6) 2_756 2_756
N6 C68 C61 158(2) 2_756 2_756
C62 C68 N7 120(6) 2_756 .
N6 C68 N7 41.2(11) 2_756 .
C61 C68 N7 153(2) 2_756 .
C62 C68 C69 5(9) 2_756 .
N6 C68 C69 76(5) 2_756 .
C61 C68 C69 87(5) 2_756 .
N7 C68 C69 117(6) . .
C62 C68 C67 120(6) 2_756 .
N6 C68 C67 159(3) 2_756 .
C61 C68 C67 37(3) 2_756 .
N7 C68 C67 119(3) . .
C69 C68 C67 124(6) . .
C62 C68 O12 130(6) 2_756 2_756
N6 C68 O12 143(2) 2_756 2_756
C61 C68 O12 48.7(17) 2_756 2_756
N7 C68 O12 105.2(18) . 2_756
C69 C68 O12 135(6) . 2_756
C67 C68 O12 17.0(17) . 2_756
C62 C68 Cu3 154(6) 2_756 2_756
N6 C68 Cu3 78.9(14) 2_756 2_756
C61 C68 Cu3 114.9(15) 2_756 2_756
N7 C68 Cu3 38.8(8) . 2_756
C69 C68 Cu3 153(6) . 2_756
C67 C68 Cu3 80(2) . 2_756
O12 C68 Cu3 66.4(14) 2_756 2_756
C62 C69 C63 170(10) 2_756 2_756
C62 C69 C68 8(10) 2_756 .
C63 C69 C68 169(9) 2_756 .
C62 C69 C70 128(10) 2_756 .
C63 C69 C70 62(4) 2_756 .
C68 C69 C70 123(8) . .
C62 C69 N6 50(10) 2_756 2_756
C63 C69 N6 138(8) 2_756 2_756
C68 C69 N6 45(3) . 2_756
C70 C69 N6 77(5) . 2_756
C62 C69 C61 39(10) 2_756 2_756
C63 C69 C61 132(9) 2_756 2_756
C68 C69 C61 45(3) . 2_756
C70 C69 C61 166(6) . 2_756
N6 C69 C61 90(2) 2_756 2_756
C62 C69 C64 151(10) 2_756 2_756
C63 C69 C64 38(3) 2_756 2_756
C68 C69 C64 145(8) . 2_756
C70 C69 C64 24.8(13) . 2_756
N6 C69 C64 101(5) 2_756 2_756
C61 C69 C64 169(6) 2_756 2_756
C62 C69 H69 94.8 2_756 .
C63 C69 H69 94.8 2_756 .
C68 C69 H69 92.2 . .
C70 C69 H69 36.0 . .
N6 C69 H69 49.0 2_756 .
C61 C69 H69 130.0 2_756 .
C64 C69 H69 60.3 2_756 .
C64 C70 C65 80(2) 2_756 2_756
C64 C70 C63 77(2) 2_756 2_756
C65 C70 C63 153(2) 2_756 2_756
C64 C70 C71 123(3) 2_756 .
C65 C70 C71 43(2) 2_756 .
C63 C70 C71 156(3) 2_756 .
C64 C70 C69 118(4) 2_756 .
C65 C70 C69 153(4) 2_756 .
C63 C70 C69 41(3) 2_756 .
C71 C70 C69 116(4) . .
C64 C70 C66 136(3) 2_756 2_756
C65 C70 C66 58(2) 2_756 2_756
C63 C70 C66 138(2) 2_756 2_756
C71 C70 C66 18(3) . 2_756
C69 C70 C66 99(4) . 2_756
C64 C70 C62 130(4) 2_756 2_756
C65 C70 C62 142(3) 2_756 2_756
C63 C70 C62 54(3) 2_756 2_756
C71 C70 C62 103(4) . 2_756
C69 C70 C62 13(6) . 2_756
C66 C70 C62 86(3) 2_756 2_756
C64 C70 N6 162(2) 2_756 2_756
C65 C70 N6 101.6(17) 2_756 2_756
C63 C70 N6 96.2(15) 2_756 2_756
C71 C70 N6 60(2) . 2_756
C69 C70 N6 55(3) . 2_756
C66 C70 N6 43.7(18) 2_756 2_756
C62 C70 N6 42(3) 2_756 2_756
C66 C71 C65 146(10) 2_756 2_756
C66 C71 C70 110(10) 2_756 .
C65 C71 C70 57(3) 2_756 .
C66 C71 C72 17(10) 2_756 .
C65 C71 C72 163(5) 2_756 .
C70 C71 C72 119(4) . .
C66 C71 N6 39(10) 2_756 2_756
C65 C71 N6 128(5) 2_756 2_756
C70 C71 N6 74(3) . 2_756
C72 C71 N6 44.9(17) . 2_756
C66 C71 H71 107.1 2_756 .
C65 C71 H71 107.1 2_756 .
C70 C71 H71 110.1 . .
C72 C71 H71 89.7 . .
N6 C71 H71 106.0 2_756 .
H23C O23 H23A 133.4 . .

loop_
_geom_bond_atom_site_label_1
_geom_bond_atom_site_label_2
_geom_bond_distance
_geom_bond_site_symmetry_2
Cu1 O10 2.018(5) .
Cu1 N2 2.057(5) .
Cu1 N1 2.074(5) .
Cu1 O11 2.090(4) .
Cu1 O7 2.138(4) 1_455
Cu1 O6 2.149(5) 1_455
Cu1 C42 2.472(7) 1_455
Cu2 O4 2.016(4) .
Cu2 N3 2.037(5) .
Cu2 O1 2.091(4) .
Cu2 N4 2.128(5) .
Cu2 O2 2.129(4) .
Cu2 O21 2.138(4) .
Cu2 C1 2.435(5) .
Cu3 Cu3 0.955(3) 2_756
Cu3 N7 1.249(15) 2_756
Cu3 O14 1.950(11) 2_756
Cu3 C68 1.96(2) 2_756
Cu3 O12 2.00(3) .
Cu3 N6 2.075(15) .
Cu3 O14 2.079(11) .
Cu3 N7 2.131(16) .
Cu3 N5 2.133(12) .
Cu3 N5' 2.137(12) .
Cu3 N5 2.167(12) 2_756
Cu3 C67 2.26(5) 2_756
N1 C28 1.322(7) .
N1 C24 1.326(7) .
N2 C21 1.319(8) .
N2 C23 1.334(8) .
N3 C14 1.319(7) .
N3 C18 1.334(7) .
N4 C47 1.305(7) .
N4 C43 1.335(7) .
O1 C1 1.260(6) .
O2 C1 1.250(6) .
O3 C8 1.371(6) .
O3 C5 1.389(6) .
O4 C59 1.260(6) .
O5 C59 1.252(7) .
O6 C42 1.275(7) .
O6 Cu1 2.149(5) 1_655
O7 C42 1.253(8) .
O7 Cu1 2.138(4) 1_655
O8 C36 1.393(7) .
O8 C33 1.406(8) .
O9 C29 1.244(8) .
O10 C29 1.244(7) .
O11 H11B 0.8199 .
O11 H11C 0.8944 .
O18 H18B 0.8499 .
O18 H18A 0.8501 .
O20 H20B 0.8500 .
O20 H20A 0.8500 .
O19 H19A 0.8500 .
O19 H19B 0.8500 .
O21 H21B 1.0843 .
O21 H21C 0.8200 .
C1 C2 1.493(7) .
C2 C7 1.367(7) .
C2 C3 1.376(7) .
C3 C4 1.387(7) .
C3 H3 0.9300 .
C4 C5 1.351(7) .
C4 H4 0.9300 .
C5 C6 1.367(8) .
C6 C7 1.375(8) .
C6 H6 0.9300 .
C7 H7 0.9300 .
C8 C13 1.362(9) .
C8 C9 1.377(8) .
C9 C10 1.363(8) .
C9 H9 0.9300 .
C10 C11 1.370(8) .
C10 H10 0.9300 .
C11 C12 1.383(8) .
C11 C59 1.511(7) 1_655
C12 C13 1.383(8) .
C12 H12 0.9300 .
C13 H13 0.9300 .
C14 C15 1.354(7) .
C14 H14 0.9300 .
C15 C16 1.373(7) .
C15 H15 0.9300 .
C16 C17 1.376(8) .
C16 C19 1.495(8) .
C17 C18 1.356(8) .
C17 H17 0.9300 .
C18 H18 0.9300 .
C19 C20 1.353(8) .
C19 C22 1.391(8) .
C20 C21 1.373(8) .
C20 H20 0.9300 .
C21 H21A 0.9300 .
C22 C23 1.380(8) .
C22 H22 0.9300 .
C23 H23 0.9300 .
C24 C25 1.340(8) .
C24 H24 0.9300 .
C25 C26 1.386(7) .
C25 H25 0.9300 .
C26 C27 1.379(7) .
C26 C26 1.464(10) 2_685
C27 C28 1.370(8) .
C27 H27 0.9300 .
C28 H28 0.9300 .
C29 C30 1.504(10) .
C30 C35 1.380(9) .
C30 C31 1.389(9) .
C31 C32 1.362(10) .
C31 H31 0.9300 .
C32 C33 1.363(10) .
C32 H32 0.9300 .
C33 C34 1.369(9) .
C34 C35 1.369(9) .
C34 H34 0.9300 .
C35 H35 0.9300 .
C36 C37 1.358(9) .
C36 C41 1.376(9) .
C37 C38 1.372(9) .
C37 H37 0.9300 .
C38 C39 1.363(9) .
C38 H38 0.9300 .
C39 C40 1.393(8) .
C39 C42 1.501(8) .
C40 C41 1.384(8) .
C40 H40 0.9300 .
C41 H41 0.9300 .
C42 Cu1 2.472(7) 1_655
C43 C44 1.370(8) .
C43 H43 0.9300 .
C44 C45 1.386(8) .
C44 H44 0.9300 .
C45 C46 1.373(9) .
C45 C48' 1.38(6) .
C45 C48 1.57(6) .
C46 C47 1.382(9) .
C46 H46 0.9300 .
N5 C52 1.344(16) .
N5 C50 1.359(14) .
N5 Cu3 2.167(12) 2_756
C51 C48 1.39(7) .
C51 C52 1.400(16) .
C51 H51 0.9300 .
C48 C49 1.28(6) .
C52 H52 0.9300 .
N5' C50 1.338(13) .
N5' C52' 1.386(17) .
C52' C51' 1.351(17) .
C52' H52' 0.9300 .
C51' C48' 1.36(6) .
C51' H51' 0.9300 .
C48' C49 1.49(5) .
C49 C50 1.366(8) .
C49 H49 0.9300 .
C50 H50 0.9300 .
C47 H47 0.9300 .
C59 C11 1.511(7) 1_455
O13 O15 0.900(14) 2_756
O13 C61 1.27(3) .
O13 C67 1.93(6) 2_756
O12 C67 0.50(5) 2_756
O12 O14 0.91(5) 2_756
O12 C61 1.27(4) .
O12 O15 1.65(3) 2_756
O12 C68 1.66(4) 2_756
C61 C67 0.90(8) 2_756
C61 O15 1.081(19) 2_756
C61 C68 1.31(3) 2_756
C61 C62 1.50(8) .
C61 C69 1.85(8) 2_756
C62 C69 0.51(9) 2_756
C62 C68 0.88(5) 2_756
C62 N6 1.30(10) .
C62 C63 1.44(5) .
C62 C70 1.75(8) 2_756
C62 N7 1.92(8) 2_756
C63 C69 0.94(5) 2_756
C63 C70 1.26(3) 2_756
C63 C64 1.40(3) .
C64 C70 0.96(2) 2_756
C64 C65 1.38(3) .
C64 C69 2.03(7) 2_756
C65 C71 0.96(5) 2_756
C65 C70 1.18(2) 2_756
C65 C66 1.43(5) .
C66 C71 0.53(7) 2_756
C66 C72 0.91(4) 2_756
C66 N6 1.31(6) .
C66 C70 1.64(6) 2_756
C66 N7 1.85(5) 2_756
C66 H66 0.9300 .
N6 N7 0.886(14) 2_756
N6 C68 1.15(3) 2_756
N6 C72 1.20(2) 2_756
N6 C69 1.56(9) 2_756
N6 C71 1.68(5) 2_756
N6 C70 1.85(3) 2_756
O22 H22A 0.8500 .
O22 H22B 0.8500 .
O14 O12 0.91(5) 2_756
O14 C67 1.25(7) .
O14 Cu3 1.950(11) 2_756
O15 O13 0.900(14) 2_756
O15 C61 1.081(19) 2_756
O15 C67 1.28(5) .
O15 O12 1.65(3) 2_756
C67 O12 0.50(5) 2_756
C67 C61 0.90(8) 2_756
C67 C68 1.48(7) .
C67 O13 1.93(6) 2_756
C67 Cu3 2.26(5) 2_756
C72 C66 0.91(4) 2_756
C72 N6 1.20(2) 2_756
C72 N7 1.26(2) .
C72 C71 1.40(5) .
C72 Cu3 2.318(19) 2_756
N7 N6 0.886(14) 2_756
N7 Cu3 1.249(15) 2_756
N7 C68 1.33(3) .
N7 C66 1.85(5) 2_756
N7 C62 1.92(8) 2_756
C68 C62 0.88(5) 2_756
C68 N6 1.15(3) 2_756
C68 C61 1.31(3) 2_756
C68 C69 1.38(5) .
C68 O12 1.66(4) 2_756
C68 Cu3 1.96(2) 2_756
C69 C62 0.51(9) 2_756
C69 C63 0.94(5) 2_756
C69 C70 1.39(9) .
C69 N6 1.56(9) 2_756
C69 C61 1.85(8) 2_756
C69 C64 2.03(7) 2_756
C69 H69 0.9300 .
C70 C64 0.96(2) 2_756
C70 C65 1.18(2) 2_756
C70 C63 1.26(3) 2_756
C70 C71 1.38(6) .
C70 C66 1.64(6) 2_756
C70 C62 1.75(8) 2_756
C70 N6 1.85(3) 2_756
C71 C66 0.53(7) 2_756
C71 C65 0.96(5) 2_756
C71 N6 1.68(5) 2_756
C71 H71 0.9300 .
O23 H23C 0.8501 .
O23 H23A 0.8499 .

loop_
_geom_torsion_atom_site_label_1
_geom_torsion_atom_site_label_2
_geom_torsion_atom_site_label_3
_geom_torsion_atom_site_label_4
_geom_torsion
_geom_torsion_site_symmetry_1
_geom_torsion_site_symmetry_4
O10 Cu1 N1 C28 -172.0(5) . .
N2 Cu1 N1 C28 -74.2(5) . .
O11 Cu1 N1 C28 -56(8) . .
O7 Cu1 N1 C28 88.9(5) 1_455 .
O6 Cu1 N1 C28 27.4(5) 1_455 .
C42 Cu1 N1 C28 58.4(5) 1_455 .
O10 Cu1 N1 C24 4.3(5) . .
N2 Cu1 N1 C24 102.1(5) . .
O11 Cu1 N1 C24 121(8) . .
O7 Cu1 N1 C24 -94.8(5) 1_455 .
O6 Cu1 N1 C24 -156.3(5) 1_455 .
C42 Cu1 N1 C24 -125.3(5) 1_455 .
O10 Cu1 N2 C21 3.2(5) . .
N1 Cu1 N2 C21 -87.0(5) . .
O11 Cu1 N2 C21 93.4(5) . .
O7 Cu1 N2 C21 -169.1(6) 1_455 .
O6 Cu1 N2 C21 -176.7(5) 1_455 .
C42 Cu1 N2 C21 -173.4(5) 1_455 .
O10 Cu1 N2 C23 -178.0(4) . .
N1 Cu1 N2 C23 91.8(5) . .
O11 Cu1 N2 C23 -87.8(5) . .
O7 Cu1 N2 C23 9.7(9) 1_455 .
O6 Cu1 N2 C23 2.1(5) 1_455 .
C42 Cu1 N2 C23 5.4(6) 1_455 .
O4 Cu2 N3 C14 166.0(4) . .
O1 Cu2 N3 C14 -16.1(9) . .
N4 Cu2 N3 C14 -105.3(5) . .
O2 Cu2 N3 C14 -17.0(5) . .
O21 Cu2 N3 C14 74.5(5) . .
C1 Cu2 N3 C14 -18.3(6) . .
O4 Cu2 N3 C18 -14.7(5) . .
O1 Cu2 N3 C18 163.3(5) . .
N4 Cu2 N3 C18 74.1(5) . .
O2 Cu2 N3 C18 162.4(4) . .
O21 Cu2 N3 C18 -106.1(5) . .
C1 Cu2 N3 C18 161.1(4) . .
O4 Cu2 N4 C47 -25.2(5) . .
N3 Cu2 N4 C47 -123.4(5) . .
O1 Cu2 N4 C47 73.9(5) . .
O2 Cu2 N4 C47 135.9(5) . .
O21 Cu2 N4 C47 -170(100) . .
C1 Cu2 N4 C47 105.0(5) . .
O4 Cu2 N4 C43 161.7(4) . .
N3 Cu2 N4 C43 63.6(5) . .
O1 Cu2 N4 C43 -99.2(4) . .
O2 Cu2 N4 C43 -37.2(4) . .
O21 Cu2 N4 C43 17(50) . .
C1 Cu2 N4 C43 -68.0(5) . .
O4 Cu2 O1 C1 174.8(3) . .
N3 Cu2 O1 C1 -3.2(7) . .
N4 Cu2 O1 C1 86.5(3) . .
O2 Cu2 O1 C1 -2.1(3) . .
O21 Cu2 O1 C1 -93.3(3) . .
O4 Cu2 O2 C1 -7.2(6) . .
N3 Cu2 O2 C1 -178.2(3) . .
O1 Cu2 O2 C1 2.2(3) . .
N4 Cu2 O2 C1 -87.1(3) . .
O21 Cu2 O2 C1 93.0(3) . .
N3 Cu2 O4 C59 -66.7(5) . .
O1 Cu2 O4 C59 113.9(4) . .
N4 Cu2 O4 C59 -157.9(5) . .
O2 Cu2 O4 C59 122.3(5) . .
O21 Cu2 O4 C59 22.0(4) . .
C1 Cu2 O4 C59 117.5(4) . .
N2 Cu1 O10 C29 74.7(6) . .
N1 Cu1 O10 C29 162.2(6) . .
O11 Cu1 O10 C29 -16.6(6) . .
O7 Cu1 O10 C29 -107.6(5) 1_455 .
O6 Cu1 O10 C29 -105.6(6) 1_455 .
C42 Cu1 O10 C29 -108.6(6) 1_455 .
Cu2 O2 C1 O1 -3.7(5) . .
Cu2 O2 C1 C2 175.4(5) . .
Cu2 O1 C1 O2 3.7(5) . .
Cu2 O1 C1 C2 -175.4(4) . .
O4 Cu2 C1 O2 176.9(3) . .
N3 Cu2 C1 O2 2.4(4) . .
O1 Cu2 C1 O2 -176.3(5) . .
N4 Cu2 C1 O2 91.5(3) . .
O21 Cu2 C1 O2 -88.3(3) . .
O4 Cu2 C1 O1 -6.8(4) . .
N3 Cu2 C1 O1 178.7(3) . .
N4 Cu2 C1 O1 -92.2(3) . .
O2 Cu2 C1 O1 176.3(5) . .
O21 Cu2 C1 O1 88.0(3) . .
O4 Cu2 C1 C2 64(5) . .
N3 Cu2 C1 C2 -111(5) . .
O1 Cu2 C1 C2 71(5) . .
N4 Cu2 C1 C2 -22(5) . .
O2 Cu2 C1 C2 -113(5) . .
O21 Cu2 C1 C2 159(5) . .
O2 C1 C2 C7 1.5(8) . .
O1 C1 C2 C7 -179.5(5) . .
Cu2 C1 C2 C7 112(5) . .
O2 C1 C2 C3 -177.3(5) . .
O1 C1 C2 C3 1.7(8) . .
Cu2 C1 C2 C3 -66(5) . .
C7 C2 C3 C4 0.6(9) . .
C1 C2 C3 C4 179.4(5) . .
C2 C3 C4 C5 -0.1(9) . .
C3 C4 C5 C6 -0.4(10) . .
C3 C4 C5 O3 -178.9(5) . .
C8 O3 C5 C4 -156.6(6) . .
C8 O3 C5 C6 25.0(9) . .
C4 C5 C6 C7 0.3(10) . .
O3 C5 C6 C7 178.7(6) . .
C3 C2 C7 C6 -0.7(9) . .
C1 C2 C7 C6 -179.5(6) . .
C5 C6 C7 C2 0.3(10) . .
C5 O3 C8 C13 55.0(8) . .
C5 O3 C8 C9 -128.2(6) . .
C13 C8 C9 C10 -0.7(10) . .
O3 C8 C9 C10 -177.6(6) . .
C8 C9 C10 C11 -1.0(10) . .
C9 C10 C11 C12 2.6(9) . .
C9 C10 C11 C59 -176.2(6) . 1_655
C10 C11 C12 C13 -2.6(9) . .
C59 C11 C12 C13 176.3(5) 1_655 .
O3 C8 C13 C12 177.4(6) . .
C9 C8 C13 C12 0.7(10) . .
C11 C12 C13 C8 1.0(10) . .
C18 N3 C14 C15 -0.3(9) . .
Cu2 N3 C14 C15 179.1(5) . .
N3 C14 C15 C16 -0.6(9) . .
C14 C15 C16 C17 0.9(9) . .
C14 C15 C16 C19 -175.1(5) . .
C15 C16 C17 C18 -0.5(9) . .
C19 C16 C17 C18 175.6(5) . .
C14 N3 C18 C17 0.8(9) . .
Cu2 N3 C18 C17 -178.6(5) . .
C16 C17 C18 N3 -0.5(10) . .
C15 C16 C19 C20 16.9(9) . .
C17 C16 C19 C20 -158.9(6) . .
C15 C16 C19 C22 -168.7(6) . .
C17 C16 C19 C22 15.5(9) . .
C22 C19 C20 C21 -3.1(10) . .
C16 C19 C20 C21 171.5(6) . .
C23 N2 C21 C20 1.0(10) . .
Cu1 N2 C21 C20 179.9(5) . .
C19 C20 C21 N2 1.3(11) . .
C20 C19 C22 C23 2.6(9) . .
C16 C19 C22 C23 -172.1(5) . .
C21 N2 C23 C22 -1.5(9) . .
Cu1 N2 C23 C22 179.6(5) . .
C19 C22 C23 N2 -0.3(10) . .
C28 N1 C24 C25 -2.1(10) . .
Cu1 N1 C24 C25 -178.7(6) . .
N1 C24 C25 C26 0.3(12) . .
C24 C25 C26 C27 1.9(10) . .
C24 C25 C26 C26 -178.7(7) . 2_685
C25 C26 C27 C28 -2.2(9) . .
C26 C26 C27 C28 178.3(6) 2_685 .
C24 N1 C28 C27 1.7(9) . .
Cu1 N1 C28 C27 178.2(5) . .
C26 C27 C28 N1 0.5(10) . .
Cu1 O10 C29 O9 2.2(10) . .
Cu1 O10 C29 C30 -175.5(4) . .
O9 C29 C30 C35 -174.0(6) . .
O10 C29 C30 C35 4.0(9) . .
O9 C29 C30 C31 6.0(10) . .
O10 C29 C30 C31 -176.0(6) . .
C35 C30 C31 C32 2.0(10) . .
C29 C30 C31 C32 -178.0(6) . .
C30 C31 C32 C33 -0.7(11) . .
C31 C32 C33 C34 -1.5(11) . .
C31 C32 C33 O8 -177.4(6) . .
C36 O8 C33 C32 -60.6(9) . .
C36 O8 C33 C34 123.3(7) . .
C32 C33 C34 C35 2.2(10) . .
O8 C33 C34 C35 178.4(6) . .
C33 C34 C35 C30 -0.8(11) . .
C31 C30 C35 C34 -1.2(10) . .
C29 C30 C35 C34 178.8(6) . .
C33 O8 C36 C37 -25.3(10) . .
C33 O8 C36 C41 157.4(6) . .
C41 C36 C37 C38 -1.3(11) . .
O8 C36 C37 C38 -178.4(6) . .
C36 C37 C38 C39 -0.3(11) . .
C37 C38 C39 C40 0.7(10) . .
C37 C38 C39 C42 -179.7(6) . .
C38 C39 C40 C41 0.4(9) . .
C42 C39 C40 C41 -179.1(5) . .
C37 C36 C41 C40 2.4(11) . .
O8 C36 C41 C40 179.9(6) . .
C39 C40 C41 C36 -2.0(10) . .
Cu1 O7 C42 O6 -3.9(5) 1_655 .
Cu1 O7 C42 C39 173.2(5) 1_655 .
Cu1 O6 C42 O7 3.9(5) 1_655 .
Cu1 O6 C42 C39 -173.3(5) 1_655 .
C38 C39 C42 O7 -179.2(6) . .
C40 C39 C42 O7 0.3(8) . .
C38 C39 C42 O6 -2.1(9) . .
C40 C39 C42 O6 177.5(5) . .
C38 C39 C42 Cu1 -85(5) . 1_655
C40 C39 C42 Cu1 95(5) . 1_655
C47 N4 C43 C44 -3.9(9) . .
Cu2 N4 C43 C44 169.7(5) . .
N4 C43 C44 C45 1.5(10) . .
C43 C44 C45 C46 2.1(9) . .
C43 C44 C45 C48' -170(3) . .
C43 C44 C45 C48 178(3) . .
C48' C45 C46 C47 170(3) . .
C44 C45 C46 C47 -3.1(10) . .
C48 C45 C46 C47 -178(3) . .
Cu3 Cu3 N5 C52 99.6(12) 2_756 .
N7 Cu3 N5 C52 -54.9(15) 2_756 .
O14 Cu3 N5 C52 -178.0(12) 2_756 .
C68 Cu3 N5 C52 -102.7(14) 2_756 .
O12 Cu3 N5 C52 -151.2(19) . .
N6 Cu3 N5 C52 -66.5(13) . .
O14 Cu3 N5 C52 29.1(12) . .
N7 Cu3 N5 C52 113.3(13) . .
N5' Cu3 N5 C52 -83.0(17) . .
N5 Cu3 N5 C52 99.6(12) 2_756 .
C67 Cu3 N5 C52 -146(2) 2_756 .
Cu3 Cu3 N5 C50 -117.3(9) 2_756 .
N7 Cu3 N5 C50 88.2(11) 2_756 .
O14 Cu3 N5 C50 -34.9(10) 2_756 .
C68 Cu3 N5 C50 40.4(12) 2_756 .
O12 Cu3 N5 C50 -8.1(17) . .
N6 Cu3 N5 C50 76.7(10) . .
O14 Cu3 N5 C50 172.3(10) . .
N7 Cu3 N5 C50 -103.6(10) . .
N5' Cu3 N5 C50 60.1(13) . .
N5 Cu3 N5 C50 -117.3(9) 2_756 .
C67 Cu3 N5 C50 -3(2) 2_756 .
N7 Cu3 N5 Cu3 -154.5(8) 2_756 2_756
O14 Cu3 N5 Cu3 82.4(4) 2_756 2_756
C68 Cu3 N5 Cu3 157.7(8) 2_756 2_756
O12 Cu3 N5 Cu3 109.2(15) . 2_756
N6 Cu3 N5 Cu3 -166.0(5) . 2_756
O14 Cu3 N5 Cu3 -70.4(4) . 2_756
N7 Cu3 N5 Cu3 13.8(4) . 2_756
N5' Cu3 N5 Cu3 177.4(14) . 2_756
N5 Cu3 N5 Cu3 0.000(3) 2_756 2_756
C67 Cu3 N5 Cu3 115(2) 2_756 2_756
C52 C51 C48 C49 3(5) . .
C52 C51 C48 C45 -175(2) . .
C46 C45 C48 C49 -130(3) . .
C48' C45 C48 C49 -90(18) . .
C44 C45 C48 C49 55(4) . .
C46 C45 C48 C51 49(5) . .
C48' C45 C48 C51 88(17) . .
C44 C45 C48 C51 -126(3) . .
C50 N5 C52 C51 1.2(19) . .
Cu3 N5 C52 C51 146.2(11) . .
Cu3 N5 C52 C51 176.3(10) 2_756 .
C48 C51 C52 N5 1(3) . .
Cu3 Cu3 N5' C50 -60.0(10) 2_756 .
N7 Cu3 N5' C50 142.1(11) 2_756 .
O14 Cu3 N5' C50 25.6(10) 2_756 .
C68 Cu3 N5' C50 100.1(11) 2_756 .
O12 Cu3 N5' C50 50.8(15) . .
N6 Cu3 N5' C50 132.5(10) . .
O14 Cu3 N5' C50 -127.8(10) . .
N7 Cu3 N5' C50 -47.4(10) . .
N5 Cu3 N5' C50 -62.6(14) . .
N5 Cu3 N5' C50 -37(13) 2_756 .
C67 Cu3 N5' C50 59(2) 2_756 .
Cu3 Cu3 N5' C52' 117.7(11) 2_756 .
N7 Cu3 N5' C52' -40.3(14) 2_756 .
O14 Cu3 N5' C52' -156.7(12) 2_756 .
C68 Cu3 N5' C52' -82.3(13) 2_756 .
O12 Cu3 N5' C52' -131.6(17) . .
N6 Cu3 N5' C52' -49.8(12) . .
O14 Cu3 N5' C52' 49.9(12) . .
N7 Cu3 N5' C52' 130.3(12) . .
N5 Cu3 N5' C52' 115(2) . .
N5 Cu3 N5' C52' 141(12) 2_756 .
C67 Cu3 N5' C52' -123(2) 2_756 .
C50 N5' C52' C51' 2(2) . .
Cu3 N5' C52' C51' -175.4(11) . .
N5' C52' C51' C48' 0(3) . .
C52' C51' C48' C45 176(3) . .
C52' C51' C48' C49 -7(5) . .
C46 C45 C48' C51' 22(5) . .
C44 C45 C48' C51' -166(3) . .
C48 C45 C48' C51' -125(21) . .
C46 C45 C48' C49 -155(2) . .
C44 C45 C48' C49 18(5) . .
C48 C45 C48' C49 59(15) . .
C51 C48 C49 C50 -9(4) . .
C45 C48 C49 C50 170(2) . .
C51 C48 C49 C48' -117(19) . .
C45 C48 C49 C48' 62(15) . .
C51' C48' C49 C48 96(18) . .
C45 C48' C49 C48 -88(17) . .
C51' C48' C49 C50 13(4) . .
C45 C48' C49 C50 -171(2) . .
C52' N5' C50 N5 -112.2(19) . .
Cu3 N5' C50 N5 65.5(13) . .
C52' N5' C50 C49 3.1(17) . .
Cu3 N5' C50 C49 -179.2(6) . .
C52 N5 C50 N5' 81.6(16) . .
Cu3 N5 C50 N5' -64.7(13) . .
Cu3 N5 C50 N5' -93.2(16) 2_756 .
C52 N5 C50 C49 -7.8(16) . .
Cu3 N5 C50 C49 -154.2(6) . .
Cu3 N5 C50 C49 177.3(6) 2_756 .
C48 C49 C50 N5' -31(2) . .
C48' C49 C50 N5' -11(3) . .
C48 C49 C50 N5 12(3) . .
C48' C49 C50 N5 33(3) . .
C43 N4 C47 C46 2.8(9) . .
Cu2 N4 C47 C46 -170.7(5) . .
C45 C46 C47 N4 0.7(11) . .
Cu2 O4 C59 O5 -2.6(8) . .
Cu2 O4 C59 C11 175.7(3) . 1_455
Cu3 Cu3 O12 C67 -125(17) 2_756 2_756
N7 Cu3 O12 C67 35(18) 2_756 2_756
O14 Cu3 O12 C67 -118(19) 2_756 2_756
C68 Cu3 O12 C67 34(17) 2_756 2_756
N6 Cu3 O12 C67 41(17) . 2_756
O14 Cu3 O12 C67 161(12) . 2_756
N7 Cu3 O12 C67 -137(17) . 2_756
N5 Cu3 O12 C67 154(17) . 2_756
N5' Cu3 O12 C67 132(18) . 2_756
N5 Cu3 O12 C67 -50(18) 2_756 2_756
Cu3 Cu3 O12 O14 -7(2) 2_756 2_756
N7 Cu3 O12 O14 153(2) 2_756 2_756
C68 Cu3 O12 O14 152(3) 2_756 2_756
N6 Cu3 O12 O14 159(2) . 2_756
O14 Cu3 O12 O14 -81(30) . 2_756
N7 Cu3 O12 O14 -19(2) . 2_756
N5 Cu3 O12 O14 -88(2) . 2_756
N5' Cu3 O12 O14 -110(2) . 2_756
N5 Cu3 O12 O14 68(2) 2_756 2_756
C67 Cu3 O12 O14 118(19) 2_756 2_756
Cu3 Cu3 O12 C61 -163(2) 2_756 .
N7 Cu3 O12 C61 -4(3) 2_756 .
O14 Cu3 O12 C61 -156(4) 2_756 .
C68 Cu3 O12 C61 -4.7(17) 2_756 .
N6 Cu3 O12 C61 3(2) . .
O14 Cu3 O12 C61 122(27) . .
N7 Cu3 O12 C61 -175(2) . .
N5 Cu3 O12 C61 115(2) . .
N5' Cu3 O12 C61 94(3) . .
N5 Cu3 O12 C61 -89(3) 2_756 .
C67 Cu3 O12 C61 -38(15) 2_756 .
Cu3 Cu3 O12 O15 -133(6) 2_756 2_756
N7 Cu3 O12 O15 27(6) 2_756 2_756
O14 Cu3 O12 O15 -126(8) 2_756 2_756
C68 Cu3 O12 O15 26(5) 2_756 2_756
N6 Cu3 O12 O15 33(6) . 2_756
O14 Cu3 O12 O15 153(23) . 2_756
N7 Cu3 O12 O15 -145(6) . 2_756
N5 Cu3 O12 O15 146(6) . 2_756
N5' Cu3 O12 O15 124(6) . 2_756
N5 Cu3 O12 O15 -58(6) 2_756 2_756
C67 Cu3 O12 O15 -8(12) 2_756 2_756
Cu3 Cu3 O12 C68 -158.4(11) 2_756 2_756
N7 Cu3 O12 C68 1.0(14) 2_756 2_756
O14 Cu3 O12 C68 -152(3) 2_756 2_756
N6 Cu3 O12 C68 7.3(12) . 2_756
O14 Cu3 O12 C68 127(28) . 2_756
N7 Cu3 O12 C68 -170.4(12) . 2_756
N5 Cu3 O12 C68 120.1(12) . 2_756
N5' Cu3 O12 C68 98.5(14) . 2_756
N5 Cu3 O12 C68 -84.1(13) 2_756 2_756
C67 Cu3 O12 C68 -34(17) 2_756 2_756
O14 O12 C61 C67 -8(9) 2_756 2_756
O15 O12 C61 C67 -60(15) 2_756 2_756
C68 O12 C61 C67 92(15) 2_756 2_756
Cu3 O12 C61 C67 98(15) . 2_756
C67 O12 C61 O15 60(15) 2_756 2_756
O14 O12 C61 O15 51(10) 2_756 2_756
C68 O12 C61 O15 152(2) 2_756 2_756
Cu3 O12 C61 O15 157(2) . 2_756
C67 O12 C61 O13 79(15) 2_756 .
O14 O12 C61 O13 70(11) 2_756 .
O15 O12 C61 O13 19(2) 2_756 .
C68 O12 C61 O13 171(2) 2_756 .
Cu3 O12 C61 O13 176.2(18) . .
C67 O12 C61 C68 -92(15) 2_756 2_756
O14 O12 C61 C68 -101(10) 2_756 2_756
O15 O12 C61 C68 -152(2) 2_756 2_756
Cu3 O12 C61 C68 5(2) . 2_756
C67 O12 C61 C62 -101(15) 2_756 .
O14 O12 C61 C62 -110(10) 2_756 .
O15 O12 C61 C62 -161(4) 2_756 .
C68 O12 C61 C62 -9(3) 2_756 .
Cu3 O12 C61 C62 -4(5) . .
C67 O12 C61 C69 -102(15) 2_756 2_756
O14 O12 C61 C69 -111(10) 2_756 2_756
O15 O12 C61 C69 -162(4) 2_756 2_756
C68 O12 C61 C69 -10(4) 2_756 2_756
Cu3 O12 C61 C69 -5(5) . 2_756
O15 O13 C61 C67 -6(4) 2_756 2_756
C67 O13 C61 O15 6(4) 2_756 2_756
O15 O13 C61 O12 -28(3) 2_756 .
C67 O13 C61 O12 -22(5) 2_756 .
O15 O13 C61 C68 134(4) 2_756 2_756
C67 O13 C61 C68 140(7) 2_756 2_756
O15 O13 C61 C62 152(4) 2_756 .
C67 O13 C61 C62 158(6) 2_756 .
O15 O13 C61 C69 153(3) 2_756 2_756
C67 O13 C61 C69 159(5) 2_756 2_756
C67 C61 C62 C69 164(25) 2_756 2_756
O15 C61 C62 C69 44(31) 2_756 2_756
O12 C61 C62 C69 -176(25) . 2_756
O13 C61 C62 C69 4(28) . 2_756
C68 C61 C62 C69 169(30) 2_756 2_756
C67 C61 C62 C68 -5(7) 2_756 2_756
O15 C61 C62 C68 -124(6) 2_756 2_756
O12 C61 C62 C68 15(6) . 2_756
O13 C61 C62 C68 -165(3) . 2_756
C69 C61 C62 C68 -169(30) 2_756 2_756
C67 C61 C62 N6 -17(9) 2_756 .
O15 C61 C62 N6 -137(5) 2_756 .
O12 C61 C62 N6 3(8) . .
O13 C61 C62 N6 -177(5) . .
C68 C61 C62 N6 -12(3) 2_756 .
C69 C61 C62 N6 179(32) 2_756 .
C67 C61 C62 C63 161(6) 2_756 .
O15 C61 C62 C63 41(12) 2_756 .
O12 C61 C62 C63 -179(5) . .
O13 C61 C62 C63 1(8) . .
C68 C61 C62 C63 166(10) 2_756 .
C69 C61 C62 C63 -3(20) 2_756 .
C67 C61 C62 C70 -177(23) 2_756 2_756
O15 C61 C62 C70 64(28) 2_756 2_756
O12 C61 C62 C70 -156(24) . 2_756
O13 C61 C62 C70 24(27) . 2_756
C68 C61 C62 C70 -172(29) 2_756 2_756
C69 C61 C62 C70 20(10) 2_756 2_756
C67 C61 C62 N7 -13(6) 2_756 2_756
O15 C61 C62 N7 -133(6) 2_756 2_756
O12 C61 C62 N7 7(5) . 2_756
O13 C61 C62 N7 -172.9(19) . 2_756
C68 C61 C62 N7 -8.4(17) 2_756 2_756
C69 C61 C62 N7 -177(29) 2_756 2_756
C68 C62 C63 C69 -99(100) 2_756 2_756
N6 C62 C63 C69 -23(100) . 2_756
C61 C62 C63 C69 158(100) . 2_756
C70 C62 C63 C69 -14(100) 2_756 2_756
N7 C62 C63 C69 -31(100) 2_756 2_756
C69 C62 C63 C70 14(100) 2_756 2_756
C68 C62 C63 C70 -85(47) 2_756 2_756
N6 C62 C63 C70 -9(6) . 2_756
C61 C62 C63 C70 173(6) . 2_756
N7 C62 C63 C70 -16(9) 2_756 2_756
C69 C62 C63 C64 23(100) 2_756 .
C68 C62 C63 C64 -76(48) 2_756 .
N6 C62 C63 C64 0(9) . .
C61 C62 C63 C64 -178(4) . .
C70 C62 C63 C64 9(3) 2_756 .
N7 C62 C63 C64 -8(11) 2_756 .
C69 C63 C64 C70 -12(6) 2_756 2_756
C62 C63 C64 C70 -13(5) . 2_756
C69 C63 C64 C65 2(6) 2_756 .
C70 C63 C64 C65 13.5(17) 2_756 .
C62 C63 C64 C65 0(5) . .
C70 C63 C64 C69 12(6) 2_756 2_756
C62 C63 C64 C69 -2(9) . 2_756
C70 C64 C65 C71 1(4) 2_756 2_756
C63 C64 C65 C71 -13(4) . 2_756
C69 C64 C65 C71 -12(5) 2_756 2_756
C63 C64 C65 C70 -14.1(18) . 2_756
C69 C64 C65 C70 -13(3) 2_756 2_756
C70 C64 C65 C66 15(3) 2_756 .
C63 C64 C65 C66 1(4) . .
C69 C64 C65 C66 1(4) 2_756 .
C70 C65 C66 C71 -101(28) 2_756 2_756
C64 C65 C66 C71 -111(27) . 2_756
C71 C65 C66 C72 -21(48) 2_756 2_756
C70 C65 C66 C72 -122(70) 2_756 2_756
C64 C65 C66 C72 -132(69) . 2_756
C71 C65 C66 N6 109(29) 2_756 .
C70 C65 C66 N6 8(4) 2_756 .
C64 C65 C66 N6 -2(6) . .
C71 C65 C66 C70 101(28) 2_756 2_756
C64 C65 C66 C70 -10(2) . 2_756
C71 C65 C66 N7 117(31) 2_756 2_756
C70 C65 C66 N7 16(6) 2_756 2_756
C64 C65 C66 N7 6(8) . 2_756
C69 C62 N6 N7 -171(20) 2_756 2_756
C68 C62 N6 N7 -2(6) 2_756 2_756
C63 C62 N6 N7 -168(4) . 2_756
C61 C62 N6 N7 10(8) . 2_756
C70 C62 N6 N7 -175(2) 2_756 2_756
C69 C62 N6 C68 -168(25) 2_756 2_756
C63 C62 N6 C68 -166(9) . 2_756
C61 C62 N6 C68 12(3) . 2_756
C70 C62 N6 C68 -172(5) 2_756 2_756
N7 C62 N6 C68 2(6) 2_756 2_756
C69 C62 N6 C72 3(36) 2_756 2_756
C68 C62 N6 C72 172(12) 2_756 2_756
C63 C62 N6 C72 6(21) . 2_756
C61 C62 N6 C72 -176(10) . 2_756
C70 C62 N6 C72 -1(16) 2_756 2_756
N7 C62 N6 C72 174(17) 2_756 2_756
C69 C62 N6 C66 -4(24) 2_756 .
C68 C62 N6 C66 165(3) 2_756 .
C63 C62 N6 C66 -1(9) . .
C61 C62 N6 C66 177(4) . .
C70 C62 N6 C66 -8(5) 2_756 .
N7 C62 N6 C66 167(6) 2_756 .
C68 C62 N6 C69 168(25) 2_756 2_756
C63 C62 N6 C69 3(16) . 2_756
C61 C62 N6 C69 -179(27) . 2_756
C70 C62 N6 C69 -4(20) 2_756 2_756
N7 C62 N6 C69 171(20) 2_756 2_756
C69 C62 N6 C71 4(23) 2_756 2_756
C68 C62 N6 C71 172(3) 2_756 2_756
C63 C62 N6 C71 6(8) . 2_756
C61 C62 N6 C71 -176(5) . 2_756
C70 C62 N6 C71 0(4) 2_756 2_756
N7 C62 N6 C71 174(5) 2_756 2_756
C69 C62 N6 C70 4(20) 2_756 2_756
C68 C62 N6 C70 172(5) 2_756 2_756
C63 C62 N6 C70 7(5) . 2_756
C61 C62 N6 C70 -175(7) . 2_756
N7 C62 N6 C70 175(2) 2_756 2_756
C69 C62 N6 Cu3 178(20) 2_756 .
C68 C62 N6 Cu3 -13(5) 2_756 .
C63 C62 N6 Cu3 -179(5) . .
C61 C62 N6 Cu3 -1(7) . .
C70 C62 N6 Cu3 174.4(10) 2_756 .
N7 C62 N6 Cu3 -10.8(16) 2_756 .
C71 C66 N6 N7 -164(15) 2_756 2_756
C72 C66 N6 N7 -15(4) 2_756 2_756
C65 C66 N6 N7 170(3) . 2_756
C70 C66 N6 N7 176.2(18) 2_756 2_756
C71 C66 N6 C68 61(20) 2_756 2_756
C72 C66 N6 C68 -150(7) 2_756 2_756
C65 C66 N6 C68 35(11) . 2_756
C70 C66 N6 C68 41(9) 2_756 2_756
N7 C66 N6 C68 -135(9) 2_756 2_756
C71 C66 N6 C72 -149(18) 2_756 2_756
C65 C66 N6 C72 -175(6) . 2_756
C70 C66 N6 C72 -169(4) 2_756 2_756
N7 C66 N6 C72 15(4) 2_756 2_756
C71 C66 N6 C62 28(18) 2_756 .
C72 C66 N6 C62 177(5) 2_756 .
C65 C66 N6 C62 2(7) . .
C70 C66 N6 C62 8(5) 2_756 .
N7 C66 N6 C62 -168(6) 2_756 .
C71 C66 N6 C69 27(17) 2_756 2_756
C72 C66 N6 C69 176(4) 2_756 2_756
C65 C66 N6 C69 1(6) . 2_756
C70 C66 N6 C69 7(4) 2_756 2_756
N7 C66 N6 C69 -169(4) 2_756 2_756
C72 C66 N6 C71 149(18) 2_756 2_756
C65 C66 N6 C71 -26(13) . 2_756
C70 C66 N6 C71 -20(15) 2_756 2_756
N7 C66 N6 C71 164(15) 2_756 2_756
C71 C66 N6 C70 20(15) 2_756 2_756
C72 C66 N6 C70 169(4) 2_756 2_756
C65 C66 N6 C70 -6(3) . 2_756
N7 C66 N6 C70 -176.2(18) 2_756 2_756
C71 C66 N6 Cu3 -154(14) 2_756 .
C72 C66 N6 Cu3 -5(4) 2_756 .
C65 C66 N6 Cu3 180(2) . .
C70 C66 N6 Cu3 -174.4(12) 2_756 .
N7 C66 N6 Cu3 9.4(12) 2_756 .
Cu3 Cu3 N6 N7 -14(5) 2_756 2_756
O14 Cu3 N6 N7 -137(4) 2_756 2_756
C68 Cu3 N6 N7 -136(4) 2_756 2_756
O12 Cu3 N6 N7 -146(4) . 2_756
O14 Cu3 N6 N7 36(4) . 2_756
N7 Cu3 N6 N7 -57(18) . 2_756
N5 Cu3 N6 N7 118(4) . 2_756
N5' Cu3 N6 N7 124(4) . 2_756
N5 Cu3 N6 N7 -56(4) 2_756 2_756
C67 Cu3 N6 N7 -138(4) 2_756 2_756
Cu3 Cu3 N6 C68 122.4(16) 2_756 2_756
N7 Cu3 N6 C68 136(4) 2_756 2_756
O14 Cu3 N6 C68 -0.6(13) 2_756 2_756
O12 Cu3 N6 C68 -10.2(17) . 2_756
O14 Cu3 N6 C68 172.3(12) . 2_756
N7 Cu3 N6 C68 79(16) . 2_756
N5 Cu3 N6 C68 -106.1(12) . 2_756
N5' Cu3 N6 C68 -99.7(12) . 2_756
N5 Cu3 N6 C68 79.8(12) 2_756 2_756
C67 Cu3 N6 C68 -2.3(19) 2_756 2_756
Cu3 Cu3 N6 C72 -49.4(18) 2_756 2_756
N7 Cu3 N6 C72 -36(4) 2_756 2_756
O14 Cu3 N6 C72 -172.4(10) 2_756 2_756
C68 Cu3 N6 C72 -171.8(17) 2_756 2_756
O12 Cu3 N6 C72 178.0(15) . 2_756
O14 Cu3 N6 C72 0.5(10) . 2_756
N7 Cu3 N6 C72 -93(16) . 2_756
N5 Cu3 N6 C72 82.1(11) . 2_756
N5' Cu3 N6 C72 88.5(10) . 2_756
N5 Cu3 N6 C72 -92.0(10) 2_756 2_756
C67 Cu3 N6 C72 -174.1(19) 2_756 2_756
Cu3 Cu3 N6 C62 132(4) 2_756 .
N7 Cu3 N6 C62 145(6) 2_756 .
O14 Cu3 N6 C62 9(4) 2_756 .
C68 Cu3 N6 C62 9(4) 2_756 .
O12 Cu3 N6 C62 -1(4) . .
O14 Cu3 N6 C62 -178(4) . .
N7 Cu3 N6 C62 88(16) . .
N5 Cu3 N6 C62 -97(4) . .
N5' Cu3 N6 C62 -90(4) . .
N5 Cu3 N6 C62 89(4) 2_756 .
C67 Cu3 N6 C62 7(4) 2_756 .
Cu3 Cu3 N6 C66 -46(3) 2_756 .
N7 Cu3 N6 C66 -32(4) 2_756 .
O14 Cu3 N6 C66 -169(3) 2_756 .
C68 Cu3 N6 C66 -168(3) 2_756 .
O12 Cu3 N6 C66 -179(3) . .
O14 Cu3 N6 C66 4(3) . .
N7 Cu3 N6 C66 -90(16) . .
N5 Cu3 N6 C66 86(3) . .
N5' Cu3 N6 C66 92(3) . .
N5 Cu3 N6 C66 -88(3) 2_756 .
C67 Cu3 N6 C66 -171(3) 2_756 .
Cu3 Cu3 N6 C69 132(4) 2_756 2_756
N7 Cu3 N6 C69 146(6) 2_756 2_756
O14 Cu3 N6 C69 9(4) 2_756 2_756
C68 Cu3 N6 C69 10(5) 2_756 2_756
O12 Cu3 N6 C69 0(4) . 2_756
O14 Cu3 N6 C69 -178(4) . 2_756
N7 Cu3 N6 C69 89(16) . 2_756
N5 Cu3 N6 C69 -96(4) . 2_756
N5' Cu3 N6 C69 -90(4) . 2_756
N5 Cu3 N6 C69 90(4) 2_756 2_756
C67 Cu3 N6 C69 8(4) 2_756 2_756
Cu3 Cu3 N6 C71 -56(3) 2_756 2_756
N7 Cu3 N6 C71 -42(5) 2_756 2_756
O14 Cu3 N6 C71 -179(3) 2_756 2_756
C68 Cu3 N6 C71 -178(3) 2_756 2_756
O12 Cu3 N6 C71 171(3) . 2_756
O14 Cu3 N6 C71 -6(3) . 2_756
N7 Cu3 N6 C71 -100(16) . 2_756
N5 Cu3 N6 C71 76(3) . 2_756
N5' Cu3 N6 C71 82(3) . 2_756
N5 Cu3 N6 C71 -98(3) 2_756 2_756
C67 Cu3 N6 C71 179(3) 2_756 2_756
Cu3 Cu3 N6 C70 169(6) 2_756 2_756
N7 Cu3 N6 C70 -177(9) 2_756 2_756
O14 Cu3 N6 C70 47(6) 2_756 2_756
C68 Cu3 N6 C70 47(6) 2_756 2_756
O12 Cu3 N6 C70 37(6) . 2_756
O14 Cu3 N6 C70 -141(6) . 2_756
N7 Cu3 N6 C70 126(14) . 2_756
N5 Cu3 N6 C70 -59(6) . 2_756
N5' Cu3 N6 C70 -53(6) . 2_756
N5 Cu3 N6 C70 127(6) 2_756 2_756
C67 Cu3 N6 C70 45(7) 2_756 2_756
Cu3 Cu3 O14 O12 7(2) 2_756 2_756
N7 Cu3 O14 O12 -152(2) 2_756 2_756
O14 Cu3 O14 O12 7(2) 2_756 2_756
C68 Cu3 O14 O12 -153(2) 2_756 2_756
O12 Cu3 O14 O12 82(30) . 2_756
N6 Cu3 O14 O12 -158(2) . 2_756
N7 Cu3 O14 O12 19(2) . 2_756
N5 Cu3 O14 O12 89(2) . 2_756
N5' Cu3 O14 O12 111(2) . 2_756
N5 Cu3 O14 O12 -67(2) 2_756 2_756
C67 Cu3 O14 O12 -123(15) 2_756 2_756
Cu3 Cu3 O14 C67 -14(3) 2_756 .
N7 Cu3 O14 C67 -172(3) 2_756 .
O14 Cu3 O14 C67 -14(3) 2_756 .
C68 Cu3 O14 C67 -173(3) 2_756 .
O12 Cu3 O14 C67 62(27) . .
N6 Cu3 O14 C67 -178(3) . .
N7 Cu3 O14 C67 -1(3) . .
N5 Cu3 O14 C67 69(3) . .
N5' Cu3 O14 C67 91(3) . .
N5 Cu3 O14 C67 -87(3) 2_756 .
C67 Cu3 O14 C67 -143(11) 2_756 .
N7 Cu3 O14 Cu3 -158.2(6) 2_756 2_756
O14 Cu3 O14 Cu3 0.0 2_756 2_756
C68 Cu3 O14 Cu3 -159.4(8) 2_756 2_756
O12 Cu3 O14 Cu3 76(29) . 2_756
N6 Cu3 O14 Cu3 -165.0(4) . 2_756
N7 Cu3 O14 Cu3 12.7(4) . 2_756
N5 Cu3 O14 Cu3 82.7(4) . 2_756
N5' Cu3 O14 Cu3 104.3(4) . 2_756
N5 Cu3 O14 Cu3 -73.2(4) 2_756 2_756
C67 Cu3 O14 Cu3 -130(13) 2_756 2_756
Cu3 O14 C67 O12 69(13) 2_756 2_756
Cu3 O14 C67 O12 75(13) . 2_756
O12 O14 C67 C61 12(13) 2_756 2_756
Cu3 O14 C67 C61 81(23) 2_756 2_756
Cu3 O14 C67 C61 87(23) . 2_756
O12 O14 C67 O15 111(15) 2_756 .
Cu3 O14 C67 O15 180(5) 2_756 .
Cu3 O14 C67 O15 -174(4) . .
O12 O14 C67 C68 -74(12) 2_756 .
Cu3 O14 C67 C68 -5(4) 2_756 .
Cu3 O14 C67 C68 1(5) . .
O12 O14 C67 O13 94(15) 2_756 2_756
Cu3 O14 C67 O13 163(7) 2_756 2_756
Cu3 O14 C67 O13 169(6) . 2_756
O12 O14 C67 Cu3 -69(13) 2_756 2_756
Cu3 O14 C67 Cu3 6.1(12) . 2_756
O13 O15 C67 O12 -106(23) 2_756 2_756
C61 O15 C67 O12 -112(25) 2_756 2_756
O13 O15 C67 C61 6(4) 2_756 2_756
O12 O15 C67 C61 112(25) 2_756 2_756
O13 O15 C67 O14 -156(4) 2_756 .
C61 O15 C67 O14 -162(7) 2_756 .
O12 O15 C67 O14 -50(19) 2_756 .
O13 O15 C67 C68 28(5) 2_756 .
C61 O15 C67 C68 22(2) 2_756 .
O12 O15 C67 C68 135(27) 2_756 .
C61 O15 C67 O13 -6(4) 2_756 2_756
O12 O15 C67 O13 106(23) 2_756 2_756
O13 O15 C67 Cu3 22(34) 2_756 2_756
C61 O15 C67 Cu3 16(30) 2_756 2_756
O12 O15 C67 Cu3 128(53) 2_756 2_756
C66 C72 N7 N6 15(4) 2_756 2_756
C71 C72 N7 N6 6(3) . 2_756
Cu3 C72 N7 N6 -157(2) 2_756 2_756
C66 C72 N7 Cu3 172(4) 2_756 2_756
N6 C72 N7 Cu3 157(2) 2_756 2_756
C71 C72 N7 Cu3 162(3) . 2_756
C66 C72 N7 C68 12(4) 2_756 .
N6 C72 N7 C68 -3.3(15) 2_756 .
C71 C72 N7 C68 2(4) . .
Cu3 C72 N7 C68 -160(3) 2_756 .
N6 C72 N7 C66 -15(4) 2_756 2_756
C71 C72 N7 C66 -9(6) . 2_756
Cu3 C72 N7 C66 -172(4) 2_756 2_756
C66 C72 N7 C62 14(5) 2_756 2_756
N6 C72 N7 C62 -1(3) 2_756 2_756
C71 C72 N7 C62 5(4) . 2_756
Cu3 C72 N7 C62 -157(3) 2_756 2_756
C66 C72 N7 Cu3 -174(4) 2_756 .
N6 C72 N7 Cu3 170.5(19) 2_756 .
C71 C72 N7 Cu3 176(3) . .
Cu3 C72 N7 Cu3 14.0(7) 2_756 .
Cu3 Cu3 N7 N6 16(5) 2_756 2_756
N7 Cu3 N7 N6 16(5) 2_756 2_756
O14 Cu3 N7 N6 144(6) 2_756 2_756
C68 Cu3 N7 N6 140(6) 2_756 2_756
O12 Cu3 N7 N6 153(6) . 2_756
N6 Cu3 N7 N6 65(20) . 2_756
O14 Cu3 N7 N6 -30(6) . 2_756
N5 Cu3 N7 N6 -111(6) . 2_756
N5' Cu3 N7 N6 -117(6) . 2_756
N5 Cu3 N7 N6 63(6) 2_756 2_756
C67 Cu3 N7 N6 145(6) 2_756 2_756
N7 Cu3 N7 Cu3 0.00(2) 2_756 2_756
O14 Cu3 N7 Cu3 128.8(13) 2_756 2_756
C68 Cu3 N7 Cu3 124.2(16) 2_756 2_756
O12 Cu3 N7 Cu3 137.5(17) . 2_756
N6 Cu3 N7 Cu3 49(17) . 2_756
O14 Cu3 N7 Cu3 -45.1(12) . 2_756
N5 Cu3 N7 Cu3 -126.3(14) . 2_756
N5' Cu3 N7 Cu3 -132.7(13) . 2_756
N5 Cu3 N7 Cu3 47.7(13) 2_756 2_756
C67 Cu3 N7 Cu3 129.2(19) 2_756 2_756
Cu3 Cu3 N7 C72 -129(2) 2_756 .
N7 Cu3 N7 C72 -129(2) 2_756 .
O14 Cu3 N7 C72 -0.4(13) 2_756 .
C68 Cu3 N7 C72 -5(2) 2_756 .
O12 Cu3 N7 C72 8.3(17) . .
N6 Cu3 N7 C72 -80(16) . .
O14 Cu3 N7 C72 -174.4(14) . .
N5 Cu3 N7 C72 104.4(14) . .
N5' Cu3 N7 C72 98.0(13) . .
N5 Cu3 N7 C72 -81.5(13) 2_756 .
C67 Cu3 N7 C72 0(2) 2_756 .
Cu3 Cu3 N7 C68 45.3(14) 2_756 .
N7 Cu3 N7 C68 45.3(14) 2_756 .
O14 Cu3 N7 C68 174.1(12) 2_756 .
C68 Cu3 N7 C68 169.5(4) 2_756 .
O12 Cu3 N7 C68 -177.2(15) . .
N6 Cu3 N7 C68 94(16) . .
O14 Cu3 N7 C68 0.2(11) . .
N5 Cu3 N7 C68 -81.0(12) . .
N5' Cu3 N7 C68 -87.4(11) . .
N5 Cu3 N7 C68 93.1(12) 2_756 .
C67 Cu3 N7 C68 174.5(18) 2_756 .
Cu3 Cu3 N7 C66 -135(4) 2_756 2_756
N7 Cu3 N7 C66 -135(4) 2_756 2_756
O14 Cu3 N7 C66 -6(4) 2_756 2_756
C68 Cu3 N7 C66 -11(4) 2_756 2_756
O12 Cu3 N7 C66 3(4) . 2_756
N6 Cu3 N7 C66 -86(16) . 2_756
O14 Cu3 N7 C66 -180(4) . 2_756
N5 Cu3 N7 C66 99(4) . 2_756
N5' Cu3 N7 C66 93(4) . 2_756
N5 Cu3 N7 C66 -87(4) 2_756 2_756
C67 Cu3 N7 C66 -5(4) 2_756 2_756
Cu3 Cu3 N7 C62 39(3) 2_756 2_756
N7 Cu3 N7 C62 39(3) 2_756 2_756
O14 Cu3 N7 C62 168(3) 2_756 2_756
C68 Cu3 N7 C62 164(3) 2_756 2_756
O12 Cu3 N7 C62 177(4) . 2_756
N6 Cu3 N7 C62 88(16) . 2_756
O14 Cu3 N7 C62 -6(3) . 2_756
N5 Cu3 N7 C62 -87(3) . 2_756
N5' Cu3 N7 C62 -93(3) . 2_756
N5 Cu3 N7 C62 87(3) 2_756 2_756
C67 Cu3 N7 C62 169(4) 2_756 2_756
N6 N7 C68 C62 2(6) 2_756 2_756
Cu3 N7 C68 C62 -160(5) 2_756 2_756
C72 N7 C68 C62 6(6) . 2_756
C66 N7 C68 C62 11(6) 2_756 2_756
Cu3 N7 C68 C62 -169(5) . 2_756
Cu3 N7 C68 N6 -162.1(18) 2_756 2_756
C72 N7 C68 N6 3.5(16) . 2_756
C66 N7 C68 N6 9(2) 2_756 2_756
C62 N7 C68 N6 -2(6) 2_756 2_756
Cu3 N7 C68 N6 -171.3(16) . 2_756
N6 N7 C68 C61 150(5) 2_756 2_756
Cu3 N7 C68 C61 -12(4) 2_756 2_756
C72 N7 C68 C61 154(4) . 2_756
C66 N7 C68 C61 159(4) 2_756 2_756
C62 N7 C68 C61 148(7) 2_756 2_756
Cu3 N7 C68 C61 -21(5) . 2_756
N6 N7 C68 C69 -2(5) 2_756 .
Cu3 N7 C68 C69 -164(5) 2_756 .
C72 N7 C68 C69 1(5) . .
C66 N7 C68 C69 7(5) 2_756 .
C62 N7 C68 C69 -5(9) 2_756 .
Cu3 N7 C68 C69 -173(5) . .
N6 N7 C68 C67 172(3) 2_756 .
Cu3 N7 C68 C67 10(3) 2_756 .
C72 N7 C68 C67 175(3) . .
C66 N7 C68 C67 -180(3) 2_756 .
C62 N7 C68 C67 169(6) 2_756 .
Cu3 N7 C68 C67 0(3) . .
N6 N7 C68 O12 161(2) 2_756 2_756
Cu3 N7 C68 O12 -1(2) 2_756 2_756
C72 N7 C68 O12 164(2) . 2_756
C66 N7 C68 O12 169(2) 2_756 2_756
C62 N7 C68 O12 158(6) 2_756 2_756
Cu3 N7 C68 O12 -11(2) . 2_756
N6 N7 C68 Cu3 162.1(18) 2_756 2_756
C72 N7 C68 Cu3 165.6(19) . 2_756
C66 N7 C68 Cu3 171(2) 2_756 2_756
C62 N7 C68 Cu3 160(5) 2_756 2_756
Cu3 N7 C68 Cu3 -9.2(3) . 2_756
O12 C67 C68 C62 130(15) 2_756 2_756
C61 C67 C68 C62 5(7) 2_756 2_756
O14 C67 C68 C62 168(6) . 2_756
O15 C67 C68 C62 -16(7) . 2_756
O13 C67 C68 C62 -5(6) 2_756 2_756
Cu3 C67 C68 C62 163(6) 2_756 2_756
O12 C67 C68 N6 -23(22) 2_756 2_756
C61 C67 C68 N6 -149(7) 2_756 2_756
O14 C67 C68 N6 14(12) . 2_756
O15 C67 C68 N6 -170(6) . 2_756
O13 C67 C68 N6 -159(7) 2_756 2_756
Cu3 C67 C68 N6 9(9) 2_756 2_756
O12 C67 C68 C61 125(17) 2_756 2_756
O14 C67 C68 C61 163(7) . 2_756
O15 C67 C68 C61 -21(2) . 2_756
O13 C67 C68 C61 -10.5(16) 2_756 2_756
Cu3 C67 C68 C61 158(3) 2_756 2_756
O12 C67 C68 N7 -39(16) 2_756 .
C61 C67 C68 N7 -164(3) 2_756 .
O14 C67 C68 N7 -1(6) . .
O15 C67 C68 N7 175(3) . .
O13 C67 C68 N7 -174.5(16) 2_756 .
Cu3 C67 C68 N7 -6.1(19) 2_756 .
O12 C67 C68 C69 135(15) 2_756 .
C61 C67 C68 C69 9(6) 2_756 .
O14 C67 C68 C69 172(6) . .
O15 C67 C68 C69 -12(8) . .
O13 C67 C68 C69 -1(6) 2_756 .
Cu3 C67 C68 C69 167(6) 2_756 .
C61 C67 C68 O12 -125(17) 2_756 2_756
O14 C67 C68 O12 38(11) . 2_756
O15 C67 C68 O12 -146(19) . 2_756
O13 C67 C68 O12 -136(16) 2_756 2_756
Cu3 C67 C68 O12 33(15) 2_756 2_756
O12 C67 C68 Cu3 -33(15) 2_756 2_756
C61 C67 C68 Cu3 -158(3) 2_756 2_756
O14 C67 C68 Cu3 5(4) . 2_756
O15 C67 C68 Cu3 -179(4) . 2_756
O13 C67 C68 Cu3 -168(2) 2_756 2_756
N6 C68 C69 C62 124(100) 2_756 2_756
C61 C68 C69 C62 -42(100) 2_756 2_756
N7 C68 C69 C62 126(100) . 2_756
C67 C68 C69 C62 -48(100) . 2_756
O12 C68 C69 C62 -31(100) 2_756 2_756
Cu3 C68 C69 C62 104(100) 2_756 2_756
C62 C68 C69 C63 120(100) 2_756 2_756
N6 C68 C69 C63 -115(57) 2_756 2_756
C61 C68 C69 C63 78(57) 2_756 2_756
N7 C68 C69 C63 -114(57) . 2_756
C67 C68 C69 C63 73(58) . 2_756
O12 C68 C69 C63 90(57) 2_756 2_756
Cu3 C68 C69 C63 -136(51) 2_756 2_756
C62 C68 C69 C70 -129(100) 2_756 .
N6 C68 C69 C70 -5(7) 2_756 .
C61 C68 C69 C70 -171(7) 2_756 .
N7 C68 C69 C70 -3(10) . .
C67 C68 C69 C70 -177(4) . .
O12 C68 C69 C70 -160(4) 2_756 .
Cu3 C68 C69 C70 -25(15) 2_756 .
C62 C68 C69 N6 -124(100) 2_756 2_756
C61 C68 C69 N6 -166.4(16) 2_756 2_756
N7 C68 C69 N6 1(3) . 2_756
C67 C68 C69 N6 -172(4) . 2_756
O12 C68 C69 N6 -155(5) 2_756 2_756
Cu3 C68 C69 N6 -21(9) 2_756 2_756
C62 C68 C69 C61 42(100) 2_756 2_756
N6 C68 C69 C61 166.4(16) 2_756 2_756
N7 C68 C69 C61 168(4) . 2_756
C67 C68 C69 C61 -6(4) . 2_756
O12 C68 C69 C61 11(5) 2_756 2_756
Cu3 C68 C69 C61 146(10) 2_756 2_756
C62 C68 C69 C64 -145(100) 2_756 2_756
N6 C68 C69 C64 -21(10) 2_756 2_756
C61 C68 C69 C64 173(10) 2_756 2_756
N7 C68 C69 C64 -19(13) . 2_756
C67 C68 C69 C64 167(8) . 2_756
O12 C68 C69 C64 -176(6) 2_756 2_756
Cu3 C68 C69 C64 -42(17) 2_756 2_756
C62 C69 C70 C64 -166(24) 2_756 2_756
C63 C69 C70 C64 11(6) 2_756 2_756
C68 C69 C70 C64 -157(6) . 2_756
N6 C69 C70 C64 -161(2) 2_756 2_756
C61 C69 C70 C64 176(23) 2_756 2_756
C62 C69 C70 C65 -40(32) 2_756 2_756
C63 C69 C70 C65 137(6) 2_756 2_756
C68 C69 C70 C65 -32(14) . 2_756
N6 C69 C70 C65 -35(10) 2_756 2_756
C61 C69 C70 C65 -59(30) 2_756 2_756
C64 C69 C70 C65 125(10) 2_756 2_756
C62 C69 C70 C63 -177(30) 2_756 2_756
C68 C69 C70 C63 -169(10) . 2_756
N6 C69 C70 C63 -172(6) 2_756 2_756
C61 C69 C70 C63 165(29) 2_756 2_756
C64 C69 C70 C63 -11(6) 2_756 2_756
C62 C69 C70 C71 -7(28) 2_756 .
C63 C69 C70 C71 170(3) 2_756 .
C68 C69 C70 C71 1(9) . .
N6 C69 C70 C71 -2(5) 2_756 .
C61 C69 C70 C71 -25(27) 2_756 .
C64 C69 C70 C71 159(5) 2_756 .
C62 C69 C70 C66 -11(27) 2_756 2_756
C63 C69 C70 C66 166(4) 2_756 2_756
C68 C69 C70 C66 -3(8) . 2_756
N6 C69 C70 C66 -6(4) 2_756 2_756
C61 C69 C70 C66 -30(26) 2_756 2_756
C64 C69 C70 C66 154(4) 2_756 2_756
C63 C69 C70 C62 177(30) 2_756 2_756
C68 C69 C70 C62 8(20) . 2_756
N6 C69 C70 C62 5(24) 2_756 2_756
C61 C69 C70 C62 -18(8) 2_756 2_756
C64 C69 C70 C62 166(24) 2_756 2_756
C62 C69 C70 N6 -5(24) 2_756 2_756
C63 C69 C70 N6 172(6) 2_756 2_756
C68 C69 C70 N6 3(5) . 2_756
C61 C69 C70 N6 -23(23) 2_756 2_756
C64 C69 C70 N6 161(2) 2_756 2_756
C64 C70 C71 C66 143(13) 2_756 2_756
C65 C70 C71 C66 145(15) 2_756 2_756
C63 C70 C71 C66 2(19) 2_756 2_756
C69 C70 C71 C66 -14(15) . 2_756
C62 C70 C71 C66 -16(14) 2_756 2_756
N6 C70 C71 C66 -16(12) 2_756 2_756
C64 C70 C71 C65 -1(4) 2_756 2_756
C63 C70 C71 C65 -143(6) 2_756 2_756
C69 C70 C71 C65 -159(5) . 2_756
C66 C70 C71 C65 -145(15) 2_756 2_756
C62 C70 C71 C65 -160(3) 2_756 2_756
N6 C70 C71 C65 -161(4) 2_756 2_756
C64 C70 C71 C72 160(3) 2_756 .
C65 C70 C71 C72 161(6) 2_756 .
C63 C70 C71 C72 18(10) 2_756 .
C69 C70 C71 C72 2(7) . .
C66 C70 C71 C72 16(10) 2_756 .
C62 C70 C71 C72 1(5) 2_756 .
N6 C70 C71 C72 0(3) 2_756 .
C64 C70 C71 N6 159(2) 2_756 2_756
C65 C70 C71 N6 161(4) 2_756 2_756
C63 C70 C71 N6 18(7) 2_756 2_756
C69 C70 C71 N6 2(5) . 2_756
C66 C70 C71 N6 16(12) 2_756 2_756
C62 C70 C71 N6 0(3) 2_756 2_756
N6 C72 C71 C66 63(35) 2_756 2_756
N7 C72 C71 C66 59(36) . 2_756
Cu3 C72 C71 C66 70(36) 2_756 2_756
C66 C72 C71 C65 8(19) 2_756 2_756
N6 C72 C71 C65 71(21) 2_756 2_756
N7 C72 C71 C65 67(22) . 2_756
Cu3 C72 C71 C65 78(22) 2_756 2_756
C66 C72 C71 C70 -63(33) 2_756 .
N6 C72 C71 C70 0(4) 2_756 .
N7 C72 C71 C70 -4(6) . .
Cu3 C72 C71 C70 7(7) 2_756 .
C66 C72 C71 N6 -63(35) 2_756 2_756
N7 C72 C71 N6 -4(2) . 2_756
Cu3 C72 C71 N6 7(4) 2_756 2_756
